data_7245452
loop_
_publ_author_name
'Dworzak, Michael R.'
'Rowland, Casey A.'
'Yap, Glenn P. A.'
'Bloch, Eric D.'

_publ_section_title
;
 Controlling phase in low-nuclearity calixarene-capped porous coordination
 cages with ligand functionalization
;
_journal_name_full CrystEngComm
_journal_paper_doi 10.1039/D2CE00861K
_journal_year 2022
_chemical_formula_moiety 'C208 H164 Mn8 N4 O42 S8, 14[C3H7NO]'
_chemical_formula_sum 'C208 H164 Mn8 N4 O42 S8'
_chemical_formula_weight 4087.42
_space_group_crystal_system monoclinic
_space_group_IT_number 14
_space_group_name_Hall '-P 2ybc'
_space_group_name_H-M_alt 'P 1 21/c 1'
_atom_sites_solution_hydrogens geom
_atom_sites_solution_primary dual
_audit_creation_date 2021-08-04
_audit_creation_method
;
Olex2 1.3
(compiled 2020.12.01 svn.r5f60950 for OlexSys, GUI svn.r6272)
;
_audit_update_record
;
2022-06-23 deposited with the CCDC.	2022-08-15 downloaded from the CCDC.
;
_cell_angle_alpha 90
_cell_angle_beta 99.54
_cell_angle_gamma 90
_cell_formula_units_Z 2
_cell_length_a 22.514
_cell_length_b 22.114
_cell_length_c 24.366
_cell_measurement_reflns_used 9405
_cell_measurement_temperature 150.0
_cell_measurement_theta_max 59.01
_cell_measurement_theta_min 2.82
_cell_volume 11963.439
_computing_cell_refinement 'SAINT V8.40A (Bruker, 2019)'
_computing_data_reduction 'SAINT V8.40A (Bruker, 2019)'
_computing_molecular_graphics 'Olex2 1.3 (Dolomanov et al., 2009)'
_computing_publication_material 'Olex2 1.3 (Dolomanov et al., 2009)'
_computing_structure_refinement 'XL  (Sheldrick, 2008)'
_computing_structure_solution 'SHELXT  (Sheldrick, 2015)'
_diffrn_ambient_temperature 150.0
_diffrn_measured_fraction_theta_full 0.952
_diffrn_measured_fraction_theta_max 0.952
_diffrn_measurement_device_type 'Bruker APEX-II CCD'
_diffrn_measurement_method '\f and \w scans'
_diffrn_radiation_type CuK\a
_diffrn_radiation_wavelength 1.54178
_diffrn_reflns_av_R_equivalents 0.1151
_diffrn_reflns_av_unetI/netI 0.0769
_diffrn_reflns_Laue_measured_fraction_full 0.952
_diffrn_reflns_Laue_measured_fraction_max 0.952
_diffrn_reflns_limit_h_max 25
_diffrn_reflns_limit_h_min -25
_diffrn_reflns_limit_k_max 24
_diffrn_reflns_limit_k_min -24
_diffrn_reflns_limit_l_max 27
_diffrn_reflns_limit_l_min -25
_diffrn_reflns_number 144863
_diffrn_reflns_point_group_measured_fraction_full 0.952
_diffrn_reflns_point_group_measured_fraction_max 0.952
_diffrn_reflns_theta_full 59.332
_diffrn_reflns_theta_max 59.332
_diffrn_reflns_theta_min 1.990
_diffrn_source_current 1.2
_diffrn_source_power 0.06
_diffrn_source_voltage 50.0
_diffrn_standards_number 0
_exptl_absorpt_coefficient_mu 4.494
_exptl_absorpt_correction_T_max 0.7516
_exptl_absorpt_correction_T_min 0.5518
_exptl_absorpt_correction_type multi-scan
_exptl_absorpt_process_details
;
SADABS-2016/2 (Bruker,2016) was used for absorption correction.
wR2(int) was 0.1556 before and 0.1004 after correction.
The Ratio of minimum to maximum transmission is 0.7342.
The \l/2 correction factor is Not present.
;
_exptl_crystal_colour colourless
_exptl_crystal_colour_primary colourless
_exptl_crystal_density_diffrn 1.135
_exptl_crystal_description plate
_exptl_crystal_F_000 4208
_exptl_crystal_size_max 0.188
_exptl_crystal_size_mid 0.151
_exptl_crystal_size_min 0.037
_refine_diff_density_max 1.790
_refine_diff_density_min -2.353
_refine_diff_density_rms 0.174
_refine_ls_extinction_method none
_refine_ls_goodness_of_fit_ref 1.057
_refine_ls_hydrogen_treatment constr
_refine_ls_matrix_type full
_refine_ls_number_parameters 1060
_refine_ls_number_reflns 16571
_refine_ls_number_restraints 2241
_refine_ls_restrained_S_all 1.010
_refine_ls_R_factor_all 0.1815
_refine_ls_R_factor_gt 0.1467
_refine_ls_shift/su_max 0.000
_refine_ls_shift/su_mean 0.000
_refine_ls_structure_factor_coef Fsqd
_refine_ls_weighting_details 'w=1/[\s^2^(Fo^2^)+(0.0832P)^2^+383.1361P] where P=(Fo^2^+2Fc^2^)/3'
_refine_ls_weighting_scheme calc
_refine_ls_wR_factor_gt 0.3197
_refine_ls_wR_factor_ref 0.3434
_reflns_Friedel_coverage 0.000
_reflns_number_gt 12232
_reflns_number_total 16571
_reflns_threshold_expression 'I > 2\s(I)'
_cod_data_source_file d2ce00861k2.cif
_cod_data_source_block eric525
_cod_original_cell_volume 11963.5
_cod_database_code 7245452
_shelx_shelxl_version_number 2017/1
_shelx_space_group_comment
;
The symmetry employed for this shelxl refinement is uniquely defined
by the following loop, which should always be used as a source of
symmetry information in preference to the above space-group names.
They are only intended as comments.
;
_shelx_estimated_absorpt_t_max 0.851
_shelx_estimated_absorpt_t_min 0.485
_olex2_refinement_description
;
1. Fixed Uiso
 At 1.2 times of:
  All C(H) groups
 At 1.5 times of:
  All C(H,H,H) groups
2. Restrained distances
 C7-C3 \\sim C17-C13 \\sim C27-C23 \\sim C37-C33
 with sigma of 0.02
 C17-C18 \\sim C17-C19 \\sim C17-C20
 with sigma of 0.02
 C27-C28 \\sim C27-C29 \\sim C27-C30
 with sigma of 0.02
 C18-C19 \\sim C19-C20 \\sim C20-C18
 with sigma of 0.02
 C7-C8 \\sim C7-C9 \\sim C7-C10
 with sigma of 0.02
 C37-C38 \\sim C37-C39 \\sim C37-C40
 with sigma of 0.02
 C28-C29 \\sim C29-C30 \\sim C30-C28
 with sigma of 0.02
 C38-C39 \\sim C39-C40 \\sim C40-C38
 with sigma of 0.02
 C8-C9 \\sim C9-C10 \\sim C10-C8
 with sigma of 0.02
3. Uiso/Uaniso restraints and constraints
All non-hydrogen atoms have similar U: within 2A with sigma of 0.0005 and sigma
for terminal atoms of 0.001 within 2A
4. Rigid body (RIGU) restrains
 All non-hydrogen atoms
 with sigma for 1-2 distances of 0.0005 and sigma for 1-3 distances of 0.0005
5.a Aromatic/amide H refined with riding coordinates:
 C2(H2), C4(H4), C12(H12), C14(H14), C22(H22), C24(H24), C32(H32), C34(H34),
 C43(H43), C46(H46), C52(H52), C49(H49), C55(H55), C56(H56), C57(H57), C58(H58),
  C59(H59), C61(H61), C62(H62), C63(H63), C64(H64), C65(H65), C67(H67),
 C68(H68), C69(H69), C70(H70), C71(H71), C75(H75), C78(H78), C84(H84), C81(H81),
  C88(H88), C89(H89), C90(H90), C91(H91), C87(H87), C93(H93), C94(H94),
 C95(H95), C96(H96), C97(H97), C103(H103), C102(H102), C101(H101), C100(H100),
 C99(H99)
5.b Fitted hexagon refined as free rotating group:
 C6(C1,C2,C3,C4,C5), C16(C11,C12,C13,C14,C15), C26(C21,C22,C23,C24,C25),
 C35(C36,C31,C32,C33,C34), C42(C43,C44,C45,C46,C47), C53(C52,C51,C50,C49,C48),
 C55(C56,C57,C58,C59,C60), C61(C62,C63,C64,C65,C66), C67(C68,C69,C70,C71,C72),
 C74(C75,C76,C77,C78,C79), C85(C84,C83,C82,C81,C80), C88(C89,C90,C91,C92,C87),
 C93(C94,C95,C96,C97,C98), C103(C102,C101,C100,C99,C104)
5.c Idealised Me refined as rotating group:
 C8(H8A,H8B,H8C), C9(H9A,H9B,H9C), C10(H10A,H10B,H10C), C18(H18A,H18B,H18C),
 C19(H19A,H19B,H19C), C20(H20A,H20B,H20C), C28(H28A,H28B,H28C), C29(H29A,H29B,
 H29C), C30(H30A,H30B,H30C), C38(H38A,H38B,H38C), C39(H39A,H39B,H39C), C40(H40A,
 H40B,H40C)
;
_smtbx_masks_special_details
;
A solvent mask was calculated and 1080 electrons were 
found in a volume of 3881\%A^3^ in 2 voids per unit cell. 
This is consistent with the presence of 
14[C3H7NO] per Asymmetric Unit 
which account for 1120 electrons 
per unit cell.
;
_smtbx_masks_void_probe_radius 1.2
_smtbx_masks_void_truncation_radius 1.2
_olex2_submission_special_instructions 'No special instructions were received'

loop_
_space_group_symop_operation_xyz
'x, y, z'
'-x, y+1/2, -z+1/2'
'-x, -y, -z'
'x, -y-1/2, z-1/2'

loop_
_atom_site_label
_atom_site_type_symbol
_atom_site_fract_x
_atom_site_fract_y
_atom_site_fract_z
_atom_site_U_iso_or_equiv
_atom_site_adp_type
_atom_site_occupancy
_atom_site_site_symmetry_order
_atom_site_calc_flag
_atom_site_refinement_flags_posn
_atom_site_refinement_flags_adp
_atom_site_refinement_flags_occupancy
_atom_site_disorder_assembly
_atom_site_disorder_group
Mn1 Mn 0.74788(9) 0.50305(9) 0.62233(8) 0.0239(4) Uani 1 1 d . . . . .
Mn2 Mn 0.67501(9) 0.50541(9) 0.71981(8) 0.0235(4) Uani 1 1 d . . . . .
Mn3 Mn 0.65028(8) 0.36736(8) 0.70422(8) 0.0226(4) Uani 1 1 d . . . . .
Mn4 Mn 0.72139(9) 0.36691(8) 0.60432(7) 0.0224(4) Uani 1 1 d . . . . .
S1 S 0.88619(14) 0.53702(14) 0.66238(13) 0.0292(4) Uani 1 1 d . U . . .
S2 S 0.75176(14) 0.53638(14) 0.83819(12) 0.0294(4) Uani 1 1 d . U . . .
S3 S 0.70939(14) 0.28810(14) 0.80740(12) 0.0291(4) Uani 1 1 d . U . . .
S4 S 0.84233(14) 0.28855(14) 0.63064(12) 0.0285(4) Uani 1 1 d . U . . .
O1 O 0.8301(4) 0.5517(4) 0.6243(3) 0.0292(4) Uani 1 1 d . U . . .
O2 O 0.9382(4) 0.5717(4) 0.6565(3) 0.0297(6) Uani 1 1 d . U . . .
O3 O 0.7682(4) 0.5188(4) 0.7128(3) 0.0286(4) Uani 1 1 d . U . . .
O4 O 0.6976(4) 0.5504(4) 0.7980(3) 0.0293(4) Uani 1 1 d . U . . .
O5 O 0.7617(4) 0.5716(4) 0.8873(3) 0.0300(6) Uani 1 1 d . U . . .
O6 O 0.7050(4) 0.4234(4) 0.7688(3) 0.0286(4) Uani 1 1 d . U . . .
O7 O 0.6542(4) 0.2984(4) 0.7669(3) 0.0289(4) Uani 1 1 d . U . . .
O8 O 0.7068(4) 0.2400(4) 0.8458(3) 0.0297(6) Uani 1 1 d . U . . .
O9 O 0.7319(4) 0.3252(4) 0.6870(3) 0.0281(4) Uani 1 1 d . U . . .
O10 O 0.7870(4) 0.3000(4) 0.5906(3) 0.0282(4) Uani 1 1 d . U . . .
O11 O 0.8800(4) 0.2407(4) 0.6165(3) 0.0288(6) Uani 1 1 d . U . . .
O12 O 0.8033(4) 0.4217(4) 0.6356(3) 0.0282(4) Uani 1 1 d . U . . .
O13 O 0.6759(4) 0.4406(4) 0.6464(3) 0.0251(6) Uani 1 1 d . . . . .
O14 O 0.5821(4) 0.4996(4) 0.7254(3) 0.0325(5) Uani 1 1 d . U . . .
O15 O 0.5687(4) 0.3999(4) 0.7242(3) 0.0324(5) Uani 1 1 d . U . . .
O16 O 0.2881(4) 0.5998(4) 0.4777(3) 0.0346(6) Uani 1 1 d . U . . .
O17 O 0.2588(4) 0.5051(4) 0.4647(3) 0.0348(6) Uani 1 1 d . U . . .
O18 O 0.6556(4) 0.5930(4) 0.6852(4) 0.0350(5) Uani 1 1 d . U . . .
O19 O 0.6904(4) 0.5779(4) 0.6077(4) 0.0351(6) Uani 1 1 d . U . . .
O20 O 0.3547(4) 0.6864(4) 0.4235(4) 0.0341(6) Uani 1 1 d . U . . .
O21 O 0.4044(4) 0.6902(4) 0.3520(4) 0.0340(6) Uani 1 1 d . U . . .
N1 N 0.3012(5) 0.4791(5) 0.7201(4) 0.0343(5) Uani 1 1 d . U . . .
N2 N 0.5828(5) 0.8310(5) 0.5384(4) 0.0356(5) Uani 1 1 d . U . . .
C6 C 0.8191(3) 0.5362(4) 0.7499(3) 0.0291(4) Uani 1 1 d G U . . .
C1 C 0.8731(3) 0.5446(4) 0.7303(2) 0.0294(4) Uani 1 1 d G U . . .
C2 C 0.9245(3) 0.5616(4) 0.7668(3) 0.0299(4) Uani 1 1 d G U . . .
H2 H 0.961434 0.567310 0.753452 0.036 Uiso 1 1 calc R U . . .
C3 C 0.9220(3) 0.5701(4) 0.8229(3) 0.0304(4) Uani 1 1 d DG U . . .
C4 C 0.8680(3) 0.5617(4) 0.8425(2) 0.0300(4) Uani 1 1 d G U . . .
H4 H 0.866304 0.567560 0.880845 0.036 Uiso 1 1 calc R U . . .
C5 C 0.8166(3) 0.5448(4) 0.8060(3) 0.0295(4) Uani 1 1 d G U . . .
C7 C 0.9780(5) 0.5948(5) 0.8641(4) 0.0313(5) Uani 1 1 d D U . . .
C8 C 0.9757(6) 0.6634(5) 0.8665(5) 0.0322(7) Uani 1 1 d D U . . .
H8A H 0.970410 0.679870 0.828608 0.048 Uiso 1 1 calc R U . . .
H8B H 1.013433 0.678741 0.887883 0.048 Uiso 1 1 calc R U . . .
H8C H 0.941881 0.675975 0.884449 0.048 Uiso 1 1 calc R U . . .
C9 C 0.9802(6) 0.5702(5) 0.9218(4) 0.0322(7) Uani 1 1 d D U . . .
H9A H 1.012320 0.590443 0.947282 0.048 Uiso 1 1 calc R U . . .
H9B H 0.988278 0.526607 0.921755 0.048 Uiso 1 1 calc R U . . .
H9C H 0.941486 0.577310 0.934037 0.048 Uiso 1 1 calc R U . . .
C10 C 1.0368(5) 0.5786(5) 0.8449(5) 0.0322(7) Uani 1 1 d D U . . .
H10A H 1.034533 0.589849 0.805740 0.048 Uiso 1 1 calc R U . . .
H10B H 1.043771 0.535033 0.849199 0.048 Uiso 1 1 calc R U . . .
H10C H 1.069954 0.600584 0.867530 0.048 Uiso 1 1 calc R U . . .
C16 C 0.7272(4) 0.4125(3) 0.8241(2) 0.0291(4) Uani 1 1 d G U . . .
C11 C 0.7475(4) 0.4611(3) 0.8584(3) 0.0295(4) Uani 1 1 d G U . . .
C12 C 0.7697(4) 0.4514(3) 0.9144(3) 0.0301(4) Uani 1 1 d G U . . .
H12 H 0.783590 0.484527 0.937851 0.036 Uiso 1 1 calc R U . . .
C13 C 0.7714(4) 0.3932(3) 0.9362(2) 0.0306(4) Uani 1 1 d DG U . . .
C14 C 0.7511(4) 0.3446(3) 0.9019(3) 0.0300(4) Uani 1 1 d G U . . .
H14 H 0.752292 0.304862 0.916739 0.036 Uiso 1 1 calc R U . . .
C15 C 0.7290(4) 0.3543(3) 0.8459(3) 0.0294(4) Uani 1 1 d G U . . .
C17 C 0.7968(5) 0.3794(5) 0.9991(4) 0.0315(5) Uani 1 1 d D U . . .
C18 C 0.8158(5) 0.4377(5) 1.0310(5) 0.0323(7) Uani 1 1 d D U . . .
H18A H 0.824553 0.429113 1.070999 0.049 Uiso 1 1 calc R U . . .
H18B H 0.783084 0.467400 1.023679 0.049 Uiso 1 1 calc R U . . .
H18C H 0.851887 0.454102 1.018804 0.049 Uiso 1 1 calc R U . . .
C19 C 0.8511(5) 0.3370(5) 1.0037(5) 0.0322(7) Uani 1 1 d D U . . .
H19A H 0.883206 0.356594 0.987513 0.048 Uiso 1 1 calc R U . . .
H19B H 0.839141 0.299403 0.983473 0.048 Uiso 1 1 calc R U . . .
H19C H 0.865734 0.327718 1.042918 0.048 Uiso 1 1 calc R U . . .
C20 C 0.7474(5) 0.3485(5) 1.0258(5) 0.0324(7) Uani 1 1 d D U . . .
H20A H 0.735854 0.310290 1.006469 0.049 Uiso 1 1 calc R U . . .
H20B H 0.712161 0.375057 1.022648 0.049 Uiso 1 1 calc R U . . .
H20C H 0.762638 0.340347 1.065104 0.049 Uiso 1 1 calc R U . . .
C26 C 0.7748(3) 0.2887(4) 0.7180(3) 0.0287(4) Uani 1 1 d G U . . .
C21 C 0.7701(3) 0.2733(4) 0.7724(3) 0.0292(4) Uani 1 1 d G U . . .
C22 C 0.8159(3) 0.2409(4) 0.8048(2) 0.0298(4) Uani 1 1 d G U . . .
H22 H 0.812661 0.230419 0.841966 0.036 Uiso 1 1 calc R U . . .
C23 C 0.8666(3) 0.2239(4) 0.7828(3) 0.0303(4) Uani 1 1 d DG U . . .
C24 C 0.8713(3) 0.2393(4) 0.7284(3) 0.0297(4) Uani 1 1 d G U . . .
H24 H 0.905949 0.227637 0.713301 0.036 Uiso 1 1 calc R U . . .
C25 C 0.8255(3) 0.2717(4) 0.6960(2) 0.0289(4) Uani 1 1 d G U . . .
C27 C 0.9191(5) 0.1886(5) 0.8203(4) 0.0313(5) Uani 1 1 d D U . . .
C28 C 0.9248(6) 0.2095(6) 0.8806(4) 0.0325(7) Uani 1 1 d D U . . .
H28A H 0.931789 0.253290 0.882493 0.049 Uiso 1 1 calc R U . . .
H28B H 0.958789 0.188733 0.903230 0.049 Uiso 1 1 calc R U . . .
H28C H 0.887646 0.200054 0.894741 0.049 Uiso 1 1 calc R U . . .
C29 C 0.9064(6) 0.1217(5) 0.8182(5) 0.0325(7) Uani 1 1 d D U . . .
H29A H 0.870204 0.113524 0.834453 0.049 Uiso 1 1 calc R U . . .
H29B H 0.940715 0.100011 0.839303 0.049 Uiso 1 1 calc R U . . .
H29C H 0.899940 0.108017 0.779388 0.049 Uiso 1 1 calc R U . . .
C30 C 0.9795(5) 0.1996(5) 0.8026(5) 0.0320(7) Uani 1 1 d D U . . .
H30A H 0.992778 0.240949 0.812392 0.048 Uiso 1 1 calc R U . . .
H30B H 0.975668 0.194049 0.762245 0.048 Uiso 1 1 calc R U . . .
H30C H 1.009071 0.170846 0.821617 0.048 Uiso 1 1 calc R U . . .
C35 C 0.9041(3) 0.4603(3) 0.6539(3) 0.0291(4) Uani 1 1 d G U . . .
C36 C 0.8643(2) 0.4121(3) 0.6426(3) 0.0286(4) Uani 1 1 d G U . . .
C31 C 0.8863(3) 0.3536(3) 0.6403(3) 0.0288(4) Uani 1 1 d G U . . .
C32 C 0.9480(3) 0.3433(3) 0.6495(3) 0.0293(4) Uani 1 1 d G U . . .
H32 H 0.963047 0.303250 0.647954 0.035 Uiso 1 1 calc R U . . .
C33 C 0.9878(2) 0.3914(3) 0.6608(3) 0.0298(4) Uani 1 1 d DG U . . .
C34 C 0.9658(3) 0.4500(3) 0.6630(3) 0.0295(4) Uani 1 1 d G U . . .
H34 H 0.993001 0.482919 0.670805 0.035 Uiso 1 1 calc R U . . .
C37 C 1.0570(5) 0.3772(5) 0.6707(4) 0.0304(5) Uani 1 1 d D U . . .
C38 C 1.0951(6) 0.4338(5) 0.6893(5) 0.0310(7) Uani 1 1 d D U . . .
H38A H 1.087338 0.464837 0.660262 0.046 Uiso 1 1 calc R U . . .
H38B H 1.137887 0.423041 0.695450 0.046 Uiso 1 1 calc R U . . .
H38C H 1.084196 0.449474 0.723897 0.046 Uiso 1 1 calc R U . . .
C39 C 1.0734(6) 0.3297(5) 0.7167(4) 0.0310(7) Uani 1 1 d D U . . .
H39A H 1.068538 0.347144 0.752656 0.047 Uiso 1 1 calc R U . . .
H39B H 1.115300 0.316993 0.717994 0.047 Uiso 1 1 calc R U . . .
H39C H 1.046777 0.294585 0.708763 0.047 Uiso 1 1 calc R U . . .
C40 C 1.0755(6) 0.3526(5) 0.6179(4) 0.0311(7) Uani 1 1 d D U . . .
H40A H 1.072805 0.384899 0.589996 0.047 Uiso 1 1 calc R U . . .
H40B H 1.048547 0.319423 0.603422 0.047 Uiso 1 1 calc R U . . .
H40C H 1.116985 0.337732 0.626099 0.047 Uiso 1 1 calc R U . . .
C41 C 0.5510(6) 0.4530(6) 0.7277(5) 0.0325(5) Uani 1 1 d . U . . .
C42 C 0.3874(3) 0.4879(4) 0.6842(3) 0.0338(5) Uani 1 1 d G U . . .
C43 C 0.4492(3) 0.4845(4) 0.6853(3) 0.0334(5) Uani 1 1 d G U . . .
H43 H 0.466066 0.497728 0.654079 0.040 Uiso 1 1 calc R U . . .
C44 C 0.4864(2) 0.4616(4) 0.7319(3) 0.0331(5) Uani 1 1 d G U . . .
C45 C 0.4618(3) 0.4422(4) 0.7775(3) 0.0336(5) Uani 1 1 d G U . . .
C46 C 0.3999(3) 0.4456(4) 0.7765(3) 0.0337(5) Uani 1 1 d G U . . .
H46 H 0.383103 0.432383 0.807681 0.040 Uiso 1 1 calc R U . . .
C47 C 0.3628(2) 0.4685(4) 0.7299(3) 0.0339(5) Uani 1 1 d G U . . .
C53 C 0.3380(3) 0.5065(4) 0.6427(3) 0.0341(5) Uani 1 1 d G U . . .
C52 C 0.3337(3) 0.5250(4) 0.5877(3) 0.0344(5) Uani 1 1 d G U . . .
H52 H 0.368773 0.526917 0.570841 0.041 Uiso 1 1 calc R U . . .
C51 C 0.2780(3) 0.5407(4) 0.5573(2) 0.0347(5) Uani 1 1 d G U . . .
C50 C 0.2266(3) 0.5379(4) 0.5820(3) 0.0352(5) Uani 1 1 d G U . . .
C49 C 0.2309(3) 0.5194(4) 0.6370(3) 0.0348(5) Uani 1 1 d G U . . .
H49 H 0.195843 0.517530 0.653849 0.042 Uiso 1 1 calc R U . . .
C48 C 0.2866(3) 0.5037(4) 0.6674(2) 0.0344(5) Uani 1 1 d G U . . .
C54 C 0.2743(6) 0.5498(6) 0.4951(5) 0.0347(6) Uani 1 1 d . U . . .
C55 C 0.5534(4) 0.4466(3) 0.8511(3) 0.0343(6) Uani 1 1 d G U . . .
H55 H 0.561287 0.485743 0.837851 0.041 Uiso 1 1 calc R U . . .
C56 C 0.5931(3) 0.4207(3) 0.8945(3) 0.0345(6) Uani 1 1 d G U . . .
H56 H 0.628156 0.442108 0.910876 0.041 Uiso 1 1 calc R U . . .
C57 C 0.5815(3) 0.3635(4) 0.9138(3) 0.0346(6) Uani 1 1 d G U . . .
H57 H 0.608635 0.345796 0.943461 0.041 Uiso 1 1 calc R U . . .
C58 C 0.5302(4) 0.3322(3) 0.8898(3) 0.0344(6) Uani 1 1 d G U . . .
H58 H 0.522244 0.293118 0.903022 0.041 Uiso 1 1 calc R U . . .
C59 C 0.4904(3) 0.3581(4) 0.8464(3) 0.0343(6) Uani 1 1 d G U . . .
H59 H 0.455374 0.336752 0.829996 0.041 Uiso 1 1 calc R U . . .
C60 C 0.5020(3) 0.4153(4) 0.8271(3) 0.0341(5) Uani 1 1 d G U . . .
C61 C 0.2563(3) 0.4068(3) 0.7750(3) 0.0350(6) Uani 1 1 d G U . . .
H61 H 0.280689 0.376245 0.762818 0.042 Uiso 1 1 calc R U . . .
C62 C 0.2160(4) 0.3922(3) 0.8104(3) 0.0352(6) Uani 1 1 d G U . . .
H62 H 0.212781 0.351620 0.822376 0.042 Uiso 1 1 calc R U . . .
C63 C 0.1803(3) 0.4370(4) 0.8283(3) 0.0352(6) Uani 1 1 d G U . . .
H63 H 0.152681 0.426974 0.852497 0.042 Uiso 1 1 calc R U . . .
C64 C 0.1849(3) 0.4964(3) 0.8108(3) 0.0351(6) Uani 1 1 d G U . . .
H64 H 0.160490 0.526954 0.823061 0.042 Uiso 1 1 calc R U . . .
C65 C 0.2252(4) 0.5110(3) 0.7755(3) 0.0349(6) Uani 1 1 d G U . . .
H65 H 0.228397 0.551581 0.763503 0.042 Uiso 1 1 calc R U . . .
C66 C 0.2609(3) 0.4662(4) 0.7576(3) 0.0347(5) Uani 1 1 d G U . . .
C67 C 0.1138(3) 0.5292(3) 0.5557(3) 0.0366(6) Uani 1 1 d G U . . .
H67 H 0.116174 0.491679 0.574998 0.044 Uiso 1 1 calc R U . . .
C68 C 0.0581(3) 0.5518(4) 0.5311(4) 0.0370(6) Uani 1 1 d G U . . .
H68 H 0.022428 0.529713 0.533538 0.044 Uiso 1 1 calc R U . . .
C69 C 0.0546(3) 0.6066(4) 0.5028(3) 0.0371(6) Uani 1 1 d G U . . .
H69 H 0.016576 0.622029 0.486012 0.045 Uiso 1 1 calc R U . . .
C70 C 0.1068(3) 0.6388(3) 0.4992(3) 0.0370(6) Uani 1 1 d G U . . .
H70 H 0.104469 0.676314 0.479947 0.044 Uiso 1 1 calc R U . . .
C71 C 0.1625(3) 0.6162(4) 0.5239(4) 0.0366(6) Uani 1 1 d G U . . .
H71 H 0.198215 0.638282 0.521406 0.044 Uiso 1 1 calc R U . . .
C72 C 0.1660(3) 0.5614(4) 0.5521(3) 0.0362(6) Uani 1 1 d G U . . .
C73 C 0.6648(6) 0.6107(6) 0.6400(6) 0.0352(5) Uani 1 1 d . U . . .
C74 C 0.5787(3) 0.7297(3) 0.5500(3) 0.0354(5) Uani 1 1 d G U . . .
C75 C 0.5976(4) 0.6741(3) 0.5733(3) 0.0355(5) Uani 1 1 d G U . . .
H75 H 0.578695 0.637977 0.558260 0.043 Uiso 1 1 calc R U . . .
C76 C 0.6441(4) 0.6714(3) 0.6185(3) 0.0357(5) Uani 1 1 d G U . . .
C77 C 0.6718(3) 0.7243(3) 0.6405(3) 0.0366(5) Uani 1 1 d G U . . .
C78 C 0.6529(4) 0.7799(3) 0.6173(3) 0.0362(5) Uani 1 1 d G U . . .
H78 H 0.671783 0.816070 0.632276 0.043 Uiso 1 1 calc R U . . .
C79 C 0.6064(4) 0.7826(3) 0.5720(3) 0.0357(5) Uani 1 1 d G U . . .
C85 C 0.5311(3) 0.7472(3) 0.5074(3) 0.0350(5) Uani 1 1 d G U . . .
C84 C 0.4860(4) 0.7143(2) 0.4745(3) 0.0347(5) Uani 1 1 d G U . . .
H84 H 0.482375 0.672054 0.480463 0.042 Uiso 1 1 calc R U . . .
C83 C 0.4463(3) 0.7431(3) 0.4329(3) 0.0344(5) Uani 1 1 d G U . . .
C82 C 0.4516(3) 0.8048(3) 0.4243(3) 0.0344(5) Uani 1 1 d G U . . .
C81 C 0.4966(4) 0.8377(2) 0.4571(3) 0.0347(5) Uani 1 1 d G U . . .
H81 H 0.500268 0.879950 0.451197 0.042 Uiso 1 1 calc R U . . .
C80 C 0.5364(3) 0.8089(3) 0.4987(3) 0.0351(5) Uani 1 1 d G U . . .
C86 C 0.3978(6) 0.7043(6) 0.3999(5) 0.0341(6) Uani 1 1 d . U . . .
C88 C 0.8155(3) 0.6947(4) 0.7402(3) 0.0389(6) Uani 1 1 d G U . . .
H88 H 0.854210 0.678051 0.739195 0.047 Uiso 1 1 calc R U . . .
C89 C 0.8010(3) 0.7156(4) 0.7901(3) 0.0391(6) Uani 1 1 d G U . . .
H89 H 0.829847 0.713234 0.823270 0.047 Uiso 1 1 calc R U . . .
C90 C 0.7444(4) 0.7399(4) 0.7916(3) 0.0390(6) Uani 1 1 d G U . . .
H90 H 0.734491 0.754217 0.825688 0.047 Uiso 1 1 calc R U . . .
C91 C 0.7022(3) 0.7434(4) 0.7430(3) 0.0386(6) Uani 1 1 d G U . . .
H91 H 0.663499 0.760017 0.744031 0.046 Uiso 1 1 calc R U . . .
C92 C 0.7167(3) 0.7225(4) 0.6931(3) 0.0380(6) Uani 1 1 d G U . . .
C87 C 0.7733(4) 0.6981(4) 0.6917(3) 0.0385(6) Uani 1 1 d G U . . .
H87 H 0.783217 0.683851 0.657536 0.046 Uiso 1 1 calc R U . . .
C93 C 0.6591(3) 0.9095(3) 0.5604(4) 0.0365(6) Uani 1 1 d G U . . .
H93 H 0.689526 0.880009 0.559111 0.044 Uiso 1 1 calc R U . . .
C94 C 0.6750(3) 0.9691(3) 0.5738(4) 0.0366(6) Uani 1 1 d G U . . .
H94 H 0.716277 0.980312 0.581689 0.044 Uiso 1 1 calc R U . . .
C95 C 0.6305(4) 1.0123(3) 0.5756(4) 0.0367(6) Uani 1 1 d G U . . .
H95 H 0.641376 1.053003 0.584788 0.044 Uiso 1 1 calc R U . . .
C96 C 0.5701(3) 0.9959(3) 0.5641(4) 0.0365(6) Uani 1 1 d G U . . .
H96 H 0.539724 1.025391 0.565309 0.044 Uiso 1 1 calc R U . . .
C97 C 0.5542(3) 0.9363(3) 0.5506(4) 0.0364(6) Uani 1 1 d G U . . .
H97 H 0.512971 0.925088 0.542732 0.044 Uiso 1 1 calc R U . . .
C98 C 0.5987(4) 0.8931(3) 0.5488(4) 0.0362(6) Uani 1 1 d G U . . .
C103 C 0.3519(3) 0.8246(4) 0.3630(3) 0.0344(6) Uani 1 1 d G U . . .
H103 H 0.332550 0.801178 0.387497 0.041 Uiso 1 1 calc R U . . .
C102 C 0.3186(3) 0.8483(4) 0.3146(3) 0.0344(6) Uani 1 1 d G U . . .
H102 H 0.276525 0.841129 0.306103 0.041 Uiso 1 1 calc R U . . .
C101 C 0.3470(3) 0.8826(4) 0.2787(3) 0.0345(7) Uani 1 1 d G U . . .
H101 H 0.324255 0.898815 0.245663 0.041 Uiso 1 1 calc R U . . .
C100 C 0.4086(3) 0.8931(4) 0.2912(3) 0.0345(6) Uani 1 1 d G U . . .
H100 H 0.428010 0.916551 0.266617 0.041 Uiso 1 1 calc R U . . .
C99 C 0.4419(3) 0.8694(4) 0.3395(3) 0.0344(6) Uani 1 1 d G U . . .
H99 H 0.484036 0.876599 0.348011 0.041 Uiso 1 1 calc R U . . .
C104 C 0.4136(3) 0.8351(4) 0.3754(3) 0.0344(6) Uani 1 1 d G U . . .

loop_
_atom_site_aniso_label
_atom_site_aniso_U_11
_atom_site_aniso_U_22
_atom_site_aniso_U_33
_atom_site_aniso_U_23
_atom_site_aniso_U_13
_atom_site_aniso_U_12
Mn1 0.0297(9) 0.0221(8) 0.0188(8) 0.0000(7) 0.0010(7) -0.0024(6)
Mn2 0.0245(7) 0.0234(8) 0.0218(8) -0.0007(6) 0.0016(7) 0.0009(7)
Mn3 0.0239(9) 0.0224(9) 0.0210(9) -0.0015(6) 0.0027(6) -0.0006(7)
Mn4 0.0258(9) 0.0227(9) 0.0179(8) -0.0011(7) 0.0012(7) -0.0011(6)
S1 0.0288(6) 0.0319(7) 0.0261(7) -0.0005(6) 0.0021(6) -0.0027(6)
S2 0.0297(7) 0.0329(7) 0.0244(6) -0.0013(6) 0.0013(5) -0.0007(6)
S3 0.0298(7) 0.0320(7) 0.0248(6) 0.0029(5) 0.0028(5) 0.0009(6)
S4 0.0278(6) 0.0310(7) 0.0260(7) 0.0005(6) 0.0028(6) 0.0009(5)
O1 0.0290(7) 0.0317(8) 0.0260(8) -0.0004(8) 0.0021(7) -0.0030(7)
O2 0.0291(9) 0.0324(11) 0.0269(11) -0.0005(11) 0.0023(9) -0.0032(9)
O3 0.0283(7) 0.0325(9) 0.0242(7) -0.0013(7) 0.0017(6) -0.0025(7)
O4 0.0299(8) 0.0328(8) 0.0243(7) -0.0019(7) 0.0014(7) -0.0003(7)
O5 0.0304(12) 0.0336(11) 0.0247(10) -0.0016(9) 0.0009(9) -0.0005(11)
O6 0.0296(8) 0.0314(8) 0.0235(8) 0.0010(6) 0.0009(7) -0.0001(7)
O7 0.0298(8) 0.0319(8) 0.0246(8) 0.0031(7) 0.0029(7) 0.0005(7)
O8 0.0305(12) 0.0325(10) 0.0257(11) 0.0036(9) 0.0031(9) 0.0011(10)
O9 0.0281(8) 0.0312(9) 0.0248(8) 0.0027(7) 0.0034(7) 0.0022(7)
O10 0.0275(8) 0.0307(8) 0.0258(8) 0.0002(7) 0.0029(7) 0.0013(7)
O11 0.0280(11) 0.0313(10) 0.0266(11) 0.0003(10) 0.0028(10) 0.0012(9)
O12 0.0272(7) 0.0305(8) 0.0260(9) 0.0002(7) 0.0020(7) -0.0010(6)
O13 0.0276(16) 0.0256(12) 0.0218(14) -0.0008(9) 0.0031(13) -0.0010(10)
O14 0.0263(8) 0.0442(12) 0.0272(12) 0.0023(10) 0.0053(8) 0.0035(8)
O15 0.0261(8) 0.0442(12) 0.0272(12) 0.0024(10) 0.0055(8) 0.0037(8)
O16 0.0291(11) 0.0471(13) 0.0278(12) 0.0027(11) 0.0048(10) 0.0030(11)
O17 0.0293(11) 0.0471(13) 0.0278(12) 0.0027(11) 0.0047(10) 0.0030(11)
O18 0.0393(11) 0.0270(9) 0.0359(11) 0.0037(9) -0.0018(10) 0.0033(9)
O19 0.0392(11) 0.0274(9) 0.0361(11) 0.0038(9) -0.0017(10) 0.0037(8)
O20 0.0382(12) 0.0265(12) 0.0352(12) 0.0025(11) -0.0011(11) 0.0024(11)
O21 0.0381(12) 0.0264(12) 0.0352(12) 0.0026(11) -0.0011(11) 0.0023(11)
N1 0.0278(8) 0.0473(11) 0.0280(10) 0.0033(9) 0.0051(8) 0.0027(8)
N2 0.0398(10) 0.0274(9) 0.0367(10) 0.0030(8) -0.0024(9) 0.0024(8)
C6 0.0288(6) 0.0327(8) 0.0249(6) -0.0012(6) 0.0014(6) -0.0023(6)
C1 0.0289(6) 0.0326(7) 0.0257(7) -0.0009(6) 0.0016(6) -0.0025(6)
C2 0.0293(7) 0.0333(8) 0.0260(7) -0.0011(7) 0.0012(6) -0.0024(7)
C3 0.0298(7) 0.0340(8) 0.0262(7) -0.0012(7) 0.0009(7) -0.0023(7)
C4 0.0297(7) 0.0335(8) 0.0255(7) -0.0012(7) 0.0009(6) -0.0020(7)
C5 0.0294(6) 0.0330(7) 0.0249(6) -0.0012(6) 0.0012(6) -0.0016(6)
C7 0.0304(8) 0.0351(10) 0.0270(9) -0.0014(8) 0.0004(8) -0.0026(8)
C8 0.0312(13) 0.0355(11) 0.0281(13) -0.0018(11) 0.0001(12) -0.0030(11)
C9 0.0313(13) 0.0363(13) 0.0272(11) -0.0012(11) 0.0000(10) -0.0031(13)
C10 0.0305(11) 0.0366(13) 0.0279(13) -0.0016(13) 0.0003(11) -0.0025(12)
C16 0.0298(7) 0.0324(7) 0.0240(7) 0.0010(6) 0.0013(6) 0.0001(6)
C11 0.0300(7) 0.0331(7) 0.0244(6) 0.0001(6) 0.0014(6) -0.0002(6)
C12 0.0306(8) 0.0338(8) 0.0248(7) 0.0006(6) 0.0014(7) -0.0001(7)
C13 0.0311(8) 0.0343(8) 0.0253(7) 0.0014(6) 0.0014(7) 0.0001(7)
C14 0.0307(8) 0.0335(8) 0.0250(7) 0.0018(6) 0.0017(7) 0.0003(7)
C15 0.0301(7) 0.0327(7) 0.0246(7) 0.0019(6) 0.0020(6) 0.0005(6)
C17 0.0321(9) 0.0353(9) 0.0258(8) 0.0018(8) 0.0010(8) -0.0001(9)
C18 0.0331(13) 0.0362(12) 0.0263(12) 0.0015(11) 0.0005(12) -0.0004(12)
C19 0.0327(12) 0.0361(13) 0.0265(13) 0.0024(12) 0.0007(11) 0.0002(11)
C20 0.0329(12) 0.0366(13) 0.0265(12) 0.0026(12) 0.0012(11) -0.0006(12)
C26 0.0287(7) 0.0315(7) 0.0253(7) 0.0024(6) 0.0029(6) 0.0019(6)
C21 0.0295(7) 0.0320(7) 0.0254(7) 0.0027(6) 0.0028(6) 0.0015(6)
C22 0.0299(8) 0.0325(8) 0.0263(7) 0.0027(7) 0.0024(7) 0.0017(7)
C23 0.0301(8) 0.0330(8) 0.0270(8) 0.0025(7) 0.0024(7) 0.0021(7)
C24 0.0293(7) 0.0323(8) 0.0266(7) 0.0021(7) 0.0025(7) 0.0019(7)
C25 0.0285(7) 0.0316(7) 0.0260(7) 0.0016(6) 0.0028(6) 0.0016(6)
C27 0.0309(9) 0.0340(9) 0.0281(9) 0.0029(8) 0.0019(8) 0.0025(8)
C28 0.0321(13) 0.0356(13) 0.0285(11) 0.0028(11) 0.0016(11) 0.0031(13)
C29 0.0320(13) 0.0345(11) 0.0299(13) 0.0033(11) 0.0015(13) 0.0025(11)
C30 0.0311(11) 0.0348(13) 0.0291(13) 0.0031(13) 0.0019(11) 0.0028(11)
C35 0.0282(6) 0.0319(7) 0.0264(7) -0.0001(6) 0.0022(6) -0.0018(6)
C36 0.0277(7) 0.0312(7) 0.0262(7) 0.0001(6) 0.0022(6) -0.0010(6)
C31 0.0280(7) 0.0315(7) 0.0263(7) 0.0003(6) 0.0024(6) -0.0002(6)
C32 0.0282(7) 0.0321(8) 0.0269(8) 0.0002(7) 0.0022(7) -0.0005(6)
C33 0.0285(7) 0.0326(8) 0.0274(8) 0.0001(7) 0.0021(7) -0.0011(6)
C34 0.0283(7) 0.0323(8) 0.0269(8) 0.0000(7) 0.0021(7) -0.0016(6)
C37 0.0287(8) 0.0334(9) 0.0283(9) 0.0000(9) 0.0019(8) -0.0010(8)
C38 0.0289(12) 0.0338(12) 0.0291(13) 0.0000(12) 0.0015(13) -0.0012(11)
C39 0.0289(13) 0.0340(13) 0.0291(12) 0.0004(11) 0.0015(12) -0.0008(11)
C40 0.0291(12) 0.0344(13) 0.0291(12) -0.0004(11) 0.0022(11) -0.0006(12)
C41 0.0263(8) 0.0444(12) 0.0272(11) 0.0025(9) 0.0055(7) 0.0035(7)
C42 0.0276(8) 0.0465(11) 0.0275(10) 0.0030(9) 0.0052(8) 0.0030(8)
C43 0.0273(8) 0.0459(11) 0.0274(10) 0.0029(9) 0.0053(8) 0.0032(8)
C44 0.0269(8) 0.0454(11) 0.0274(10) 0.0028(9) 0.0054(7) 0.0033(7)
C45 0.0274(8) 0.0461(11) 0.0275(10) 0.0031(9) 0.0054(8) 0.0029(8)
C46 0.0275(8) 0.0464(11) 0.0275(10) 0.0031(9) 0.0054(8) 0.0028(8)
C47 0.0276(8) 0.0467(11) 0.0276(10) 0.0031(9) 0.0052(8) 0.0028(8)
C53 0.0279(8) 0.0469(11) 0.0277(10) 0.0030(9) 0.0051(8) 0.0031(8)
C52 0.0284(9) 0.0472(11) 0.0277(10) 0.0029(9) 0.0050(8) 0.0031(9)
C51 0.0288(9) 0.0475(12) 0.0279(10) 0.0028(9) 0.0048(8) 0.0032(9)
C50 0.0289(9) 0.0482(12) 0.0284(10) 0.0029(9) 0.0049(8) 0.0034(9)
C49 0.0284(9) 0.0478(11) 0.0282(10) 0.0029(9) 0.0050(8) 0.0032(9)
C48 0.0280(8) 0.0473(11) 0.0279(10) 0.0031(9) 0.0051(8) 0.0030(8)
C54 0.0291(10) 0.0472(12) 0.0278(11) 0.0027(10) 0.0048(9) 0.0031(10)
C55 0.0281(10) 0.0470(13) 0.0281(12) 0.0035(11) 0.0051(9) 0.0026(10)
C56 0.0283(11) 0.0472(13) 0.0282(12) 0.0036(11) 0.0050(10) 0.0026(10)
C57 0.0284(11) 0.0472(13) 0.0282(12) 0.0036(11) 0.0050(10) 0.0026(10)
C58 0.0283(11) 0.0470(13) 0.0281(12) 0.0036(11) 0.0051(10) 0.0027(10)
C59 0.0281(10) 0.0468(12) 0.0280(12) 0.0036(10) 0.0052(9) 0.0027(10)
C60 0.0279(9) 0.0466(12) 0.0279(11) 0.0034(10) 0.0052(8) 0.0028(9)
C61 0.0281(10) 0.0484(12) 0.0286(12) 0.0039(10) 0.0049(9) 0.0022(10)
C62 0.0282(11) 0.0487(13) 0.0288(12) 0.0040(11) 0.0049(10) 0.0021(10)
C63 0.0282(11) 0.0488(13) 0.0288(12) 0.0039(11) 0.0050(10) 0.0021(11)
C64 0.0281(11) 0.0487(13) 0.0287(12) 0.0037(11) 0.0050(9) 0.0022(10)
C65 0.0280(10) 0.0484(12) 0.0285(12) 0.0036(10) 0.0051(9) 0.0023(10)
C66 0.0279(9) 0.0481(12) 0.0283(11) 0.0036(10) 0.0050(8) 0.0023(9)
C67 0.0299(10) 0.0499(13) 0.0299(12) 0.0028(11) 0.0044(10) 0.0038(10)
C68 0.0302(11) 0.0503(13) 0.0303(12) 0.0027(11) 0.0042(10) 0.0040(11)
C69 0.0304(11) 0.0504(13) 0.0303(13) 0.0028(11) 0.0041(11) 0.0042(11)
C70 0.0303(11) 0.0501(13) 0.0301(12) 0.0028(11) 0.0042(10) 0.0042(11)
C71 0.0301(11) 0.0498(13) 0.0298(12) 0.0029(11) 0.0044(10) 0.0041(11)
C72 0.0296(10) 0.0494(12) 0.0294(11) 0.0028(10) 0.0045(9) 0.0039(10)
C73 0.0394(10) 0.0273(9) 0.0361(11) 0.0037(8) -0.0018(9) 0.0034(8)
C74 0.0396(10) 0.0273(9) 0.0363(10) 0.0031(8) -0.0022(9) 0.0026(8)
C75 0.0398(10) 0.0274(9) 0.0364(10) 0.0033(8) -0.0023(9) 0.0028(8)
C76 0.0399(10) 0.0276(9) 0.0366(10) 0.0034(8) -0.0024(9) 0.0030(8)
C77 0.0408(10) 0.0284(9) 0.0375(10) 0.0032(8) -0.0030(9) 0.0026(8)
C78 0.0404(10) 0.0280(9) 0.0371(10) 0.0030(8) -0.0028(9) 0.0025(8)
C79 0.0399(10) 0.0275(9) 0.0367(10) 0.0030(8) -0.0025(9) 0.0025(8)
C85 0.0392(10) 0.0270(9) 0.0360(10) 0.0029(8) -0.0020(9) 0.0025(8)
C84 0.0389(10) 0.0268(10) 0.0356(11) 0.0028(9) -0.0017(9) 0.0025(9)
C83 0.0386(11) 0.0266(10) 0.0354(11) 0.0027(9) -0.0014(9) 0.0025(9)
C82 0.0387(11) 0.0266(10) 0.0354(11) 0.0028(9) -0.0014(9) 0.0026(9)
C81 0.0389(11) 0.0267(10) 0.0357(11) 0.0028(9) -0.0017(9) 0.0025(9)
C80 0.0393(10) 0.0270(9) 0.0361(10) 0.0029(8) -0.0020(9) 0.0025(8)
C86 0.0383(11) 0.0265(10) 0.0352(11) 0.0026(10) -0.0012(10) 0.0024(10)
C88 0.0428(12) 0.0308(11) 0.0393(12) 0.0031(11) -0.0044(11) 0.0024(10)
C89 0.0430(12) 0.0310(11) 0.0394(12) 0.0031(11) -0.0044(11) 0.0024(11)
C90 0.0430(12) 0.0310(11) 0.0392(12) 0.0031(11) -0.0043(11) 0.0023(11)
C91 0.0427(12) 0.0306(11) 0.0388(11) 0.0030(10) -0.0041(10) 0.0024(10)
C92 0.0420(11) 0.0298(10) 0.0385(11) 0.0032(9) -0.0039(10) 0.0024(9)
C87 0.0424(11) 0.0304(11) 0.0391(12) 0.0031(10) -0.0042(10) 0.0025(10)
C93 0.0406(12) 0.0279(10) 0.0378(12) 0.0029(10) -0.0027(11) 0.0021(10)
C94 0.0407(12) 0.0280(11) 0.0380(12) 0.0029(11) -0.0027(11) 0.0020(10)
C95 0.0409(12) 0.0280(11) 0.0380(12) 0.0028(11) -0.0027(11) 0.0021(10)
C96 0.0408(12) 0.0278(11) 0.0379(12) 0.0028(11) -0.0027(11) 0.0022(10)
C97 0.0406(12) 0.0277(10) 0.0376(12) 0.0028(10) -0.0026(11) 0.0022(10)
C98 0.0404(11) 0.0276(10) 0.0374(11) 0.0029(9) -0.0026(10) 0.0022(9)
C103 0.0386(12) 0.0266(11) 0.0354(12) 0.0027(10) -0.0012(10) 0.0029(11)
C102 0.0387(12) 0.0267(12) 0.0354(12) 0.0027(11) -0.0012(11) 0.0030(11)
C101 0.0388(12) 0.0267(12) 0.0354(12) 0.0028(11) -0.0011(11) 0.0030(11)
C100 0.0388(12) 0.0268(12) 0.0354(12) 0.0028(11) -0.0011(11) 0.0030(11)
C99 0.0387(12) 0.0266(11) 0.0354(12) 0.0028(10) -0.0011(10) 0.0029(11)
C104 0.0386(11) 0.0266(10) 0.0354(11) 0.0028(9) -0.0012(10) 0.0028(10)

loop_
_atom_type_symbol
_atom_type_description
_atom_type_scat_dispersion_real
_atom_type_scat_dispersion_imag
_atom_type_scat_source
C C 0.0181 0.0091 'International Tables Vol C Tables 4.2.6.8 and 6.1.1.4'
H H 0.0000 0.0000 'International Tables Vol C Tables 4.2.6.8 and 6.1.1.4'
Mn Mn -0.5299 2.8052 'International Tables Vol C Tables 4.2.6.8 and 6.1.1.4'
N N 0.0311 0.0180 'International Tables Vol C Tables 4.2.6.8 and 6.1.1.4'
O O 0.0492 0.0322 'International Tables Vol C Tables 4.2.6.8 and 6.1.1.4'
S S 0.3331 0.5567 'International Tables Vol C Tables 4.2.6.8 and 6.1.1.4'

loop_
_exptl_crystal_face_index_h
_exptl_crystal_face_index_k
_exptl_crystal_face_index_l
_exptl_crystal_face_perp_dist
0.00 1.00 0.00 0.0980
0.00 2.00 -1.00 0.0960
0.00 -2.00 1.00 0.0570
0.00 -3.00 -2.00 0.0790
0.00 1.00 1.00 0.0700
0.00 -2.00 -3.00 0.0690
0.00 2.00 3.00 0.0620
-3.00 0.00 1.00 0.0220
3.00 0.00 -1.00 0.0160
-1.00 0.00 0.00 0.0010
1.00 0.00 0.00 0.0240

loop_
_geom_angle_atom_site_label_1
_geom_angle_atom_site_label_2
_geom_angle_atom_site_label_3
_geom_angle
_geom_angle_site_symmetry_1
_geom_angle_site_symmetry_3
_geom_angle_publ_flag
O1 Mn1 O3 82.1(3) . . ?
O1 Mn1 O12 86.6(3) . . ?
O1 Mn1 O13 162.0(3) . . ?
O3 Mn1 O13 82.9(3) . . ?
O12 Mn1 O3 87.9(3) . . ?
O12 Mn1 O13 82.8(3) . . ?
O17 Mn1 O1 89.0(3) 3_666 . ?
O17 Mn1 O3 171.1(3) 3_666 . ?
O17 Mn1 O12 91.2(3) 3_666 . ?
O17 Mn1 O13 105.8(3) 3_666 . ?
O19 Mn1 O1 96.6(3) . . ?
O19 Mn1 O3 93.8(3) . . ?
O19 Mn1 O12 176.6(3) . . ?
O19 Mn1 O13 94.4(3) . . ?
O19 Mn1 O17 87.6(3) . 3_666 ?
O3 Mn2 O6 86.6(3) . . ?
O3 Mn2 O13 83.7(3) . . ?
O4 Mn2 O3 85.1(3) . . ?
O4 Mn2 O6 83.9(3) . . ?
O4 Mn2 O13 162.8(3) . . ?
O6 Mn2 O13 82.4(3) . . ?
O14 Mn2 O3 175.5(3) . . ?
O14 Mn2 O4 93.6(3) . . ?
O14 Mn2 O6 97.5(3) . . ?
O14 Mn2 O13 98.5(3) . . ?
O14 Mn2 O18 86.6(3) . . ?
O18 Mn2 O3 89.0(3) . . ?
O18 Mn2 O4 86.1(3) . . ?
O18 Mn2 O6 169.5(3) . . ?
O18 Mn2 O13 106.7(3) . . ?
O6 Mn3 O13 82.7(3) . . ?
O7 Mn3 O6 86.6(3) . . ?
O7 Mn3 O9 84.0(3) . . ?
O7 Mn3 O13 163.2(3) . . ?
O9 Mn3 O6 89.4(3) . . ?
O9 Mn3 O13 82.9(3) . . ?
O15 Mn3 O6 92.8(3) . . ?
O15 Mn3 O7 90.8(3) . . ?
O15 Mn3 O9 174.2(3) . . ?
O15 Mn3 O13 102.7(3) . . ?
O15 Mn3 O21 85.3(3) . 3_666 ?
O21 Mn3 O6 175.2(3) 3_666 . ?
O21 Mn3 O7 89.1(3) 3_666 . ?
O21 Mn3 O9 92.2(3) 3_666 . ?
O21 Mn3 O13 101.9(3) 3_666 . ?
O9 Mn4 O12 87.6(3) . . ?
O9 Mn4 O13 82.8(3) . . ?
O10 Mn4 O9 83.2(3) . . ?
O10 Mn4 O12 82.9(3) . . ?
O10 Mn4 O13 159.9(3) . . ?
O12 Mn4 O13 82.2(3) . . ?
O16 Mn4 O9 175.5(3) 3_666 . ?
O16 Mn4 O10 93.3(3) 3_666 . ?
O16 Mn4 O12 94.7(3) 3_666 . ?
O16 Mn4 O13 101.3(3) 3_666 . ?
O20 Mn4 O9 91.1(3) 3_666 . ?
O20 Mn4 O10 96.2(3) 3_666 . ?
O20 Mn4 O12 178.5(3) 3_666 . ?
O20 Mn4 O13 98.3(3) 3_666 . ?
O20 Mn4 O16 86.6(3) 3_666 3_666 ?
O1 S1 C1 108.4(4) . . ?
O1 S1 C35 109.1(4) . . ?
O2 S1 O1 116.7(5) . . ?
O2 S1 C1 108.5(4) . . ?
O2 S1 C35 107.3(5) . . ?
C1 S1 C35 106.4(4) . . ?
O4 S2 C5 109.6(4) . . ?
O4 S2 C11 108.2(5) . . ?
O5 S2 O4 116.6(5) . . ?
O5 S2 C5 106.8(5) . . ?
O5 S2 C11 107.2(4) . . ?
C11 S2 C5 108.1(4) . . ?
O7 S3 C15 109.8(4) . . ?
O7 S3 C21 109.9(4) . . ?
O8 S3 O7 115.8(5) . . ?
O8 S3 C15 107.8(4) . . ?
O8 S3 C21 107.5(5) . . ?
C15 S3 C21 105.5(4) . . ?
O10 S4 C25 110.8(4) . . ?
O10 S4 C31 110.3(4) . . ?
O11 S4 O10 115.9(5) . . ?
O11 S4 C25 106.9(4) . . ?
O11 S4 C31 107.3(4) . . ?
C25 S4 C31 105.0(4) . . ?
S1 O1 Mn1 123.5(5) . . ?
Mn2 O3 Mn1 90.8(3) . . ?
C6 O3 Mn1 134.9(6) . . ?
C6 O3 Mn2 134.0(6) . . ?
S2 O4 Mn2 123.2(5) . . ?
Mn3 O6 Mn2 89.5(3) . . ?
C16 O6 Mn2 134.3(6) . . ?
C16 O6 Mn3 131.8(6) . . ?
S3 O7 Mn3 121.1(5) . . ?
Mn3 O9 Mn4 91.8(3) . . ?
C26 O9 Mn3 133.3(6) . . ?
C26 O9 Mn4 134.9(6) . . ?
S4 O10 Mn4 122.9(5) . . ?
Mn1 O12 Mn4 88.7(3) . . ?
C36 O12 Mn1 132.9(6) . . ?
C36 O12 Mn4 135.4(6) . . ?
Mn1 O13 Mn2 85.4(3) . . ?
Mn1 O13 Mn3 148.4(4) . . ?
Mn3 O13 Mn2 85.8(3) . . ?
Mn4 O13 Mn1 85.7(3) . . ?
Mn4 O13 Mn2 150.1(4) . . ?
Mn4 O13 Mn3 87.0(3) . . ?
C41 O14 Mn2 128.1(8) . . ?
C41 O15 Mn3 129.7(8) . . ?
C54 O16 Mn4 130.0(8) . 3_666 ?
C54 O17 Mn1 129.1(9) . 3_666 ?
C73 O18 Mn2 126.6(9) . . ?
C73 O19 Mn1 132.3(8) . . ?
C86 O20 Mn4 132.4(8) . 3_666 ?
C86 O21 Mn3 127.8(9) . 3_666 ?
C47 N1 C66 125.7(9) . . ?
C48 N1 C47 107.6(8) . . ?
C48 N1 C66 126.8(9) . . ?
C79 N2 C98 124.8(9) . . ?
C80 N2 C79 107.9(8) . . ?
C80 N2 C98 126.7(9) . . ?
C1 C6 O3 119.1(6) . . ?
C1 C6 C5 120.0 . . ?
C5 C6 O3 120.9(6) . . ?
C6 C1 S1 127.6(4) . . ?
C2 C1 S1 112.4(4) . . ?
C2 C1 C6 120.0 . . ?
C1 C2 H2 120.0 . . ?
C1 C2 C3 120.0 . . ?
C3 C2 H2 120.0 . . ?
C2 C3 C7 121.0(6) . . ?
C4 C3 C2 120.0 . . ?
C4 C3 C7 118.8(6) . . ?
C3 C4 H4 120.0 . . ?
C3 C4 C5 120.0 . . ?
C5 C4 H4 120.0 . . ?
C6 C5 S2 126.1(4) . . ?
C4 C5 S2 113.9(4) . . ?
C4 C5 C6 120.0 . . ?
C8 C7 C3 110.1(9) . . ?
C9 C7 C3 111.7(9) . . ?
C9 C7 C8 108.8(8) . . ?
C9 C7 C10 107.9(8) . . ?
C10 C7 C3 111.7(8) . . ?
C10 C7 C8 106.5(8) . . ?
C7 C8 H8A 109.5 . . ?
C7 C8 H8B 109.5 . . ?
C7 C8 H8C 109.5 . . ?
H8A C8 H8B 109.5 . . ?
H8A C8 H8C 109.5 . . ?
H8B C8 H8C 109.5 . . ?
C7 C9 H9A 109.5 . . ?
C7 C9 H9B 109.5 . . ?
C7 C9 H9C 109.5 . . ?
H9A C9 H9B 109.5 . . ?
H9A C9 H9C 109.5 . . ?
H9B C9 H9C 109.5 . . ?
C7 C10 H10A 109.5 . . ?
C7 C10 H10B 109.5 . . ?
C7 C10 H10C 109.5 . . ?
H10A C10 H10B 109.5 . . ?
H10A C10 H10C 109.5 . . ?
H10B C10 H10C 109.5 . . ?
O6 C16 C11 118.9(6) . . ?
O6 C16 C15 121.1(6) . . ?
C11 C16 C15 120.0 . . ?
C16 C11 S2 126.6(4) . . ?
C16 C11 C12 120.0 . . ?
C12 C11 S2 113.4(4) . . ?
C11 C12 H12 120.0 . . ?
C13 C12 C11 120.0 . . ?
C13 C12 H12 120.0 . . ?
C12 C13 C14 120.0 . . ?
C12 C13 C17 122.2(6) . . ?
C14 C13 C17 117.8(6) . . ?
C13 C14 H14 120.0 . . ?
C15 C14 C13 120.0 . . ?
C15 C14 H14 120.0 . . ?
C16 C15 S3 125.5(4) . . ?
C14 C15 S3 114.4(4) . . ?
C14 C15 C16 120.0 . . ?
C18 C17 C13 110.9(8) . . ?
C18 C17 C19 109.1(8) . . ?
C18 C17 C20 108.8(8) . . ?
C19 C17 C13 110.2(8) . . ?
C19 C17 C20 108.8(8) . . ?
C20 C17 C13 109.1(8) . . ?
C17 C18 H18A 109.5 . . ?
C17 C18 H18B 109.5 . . ?
C17 C18 H18C 109.5 . . ?
H18A C18 H18B 109.5 . . ?
H18A C18 H18C 109.5 . . ?
H18B C18 H18C 109.5 . . ?
C17 C19 H19A 109.5 . . ?
C17 C19 H19B 109.5 . . ?
C17 C19 H19C 109.5 . . ?
H19A C19 H19B 109.5 . . ?
H19A C19 H19C 109.5 . . ?
H19B C19 H19C 109.5 . . ?
C17 C20 H20A 109.5 . . ?
C17 C20 H20B 109.5 . . ?
C17 C20 H20C 109.5 . . ?
H20A C20 H20B 109.5 . . ?
H20A C20 H20C 109.5 . . ?
H20B C20 H20C 109.5 . . ?
O9 C26 C21 120.3(6) . . ?
O9 C26 C25 119.5(6) . . ?
C21 C26 C25 120.0 . . ?
C26 C21 S3 127.4(4) . . ?
C22 C21 S3 112.6(4) . . ?
C22 C21 C26 120.0 . . ?
C21 C22 H22 120.0 . . ?
C21 C22 C23 120.0 . . ?
C23 C22 H22 120.0 . . ?
C22 C23 C27 119.6(6) . . ?
C24 C23 C22 120.0 . . ?
C24 C23 C27 120.3(6) . . ?
C23 C24 H24 120.0 . . ?
C25 C24 C23 120.0 . . ?
C25 C24 H24 120.0 . . ?
C26 C25 S4 127.8(4) . . ?
C24 C25 S4 112.1(4) . . ?
C24 C25 C26 120.0 . . ?
C28 C27 C23 110.1(8) . . ?
C29 C27 C23 110.2(9) . . ?
C29 C27 C28 108.5(8) . . ?
C29 C27 C30 108.8(8) . . ?
C30 C27 C23 112.2(8) . . ?
C30 C27 C28 106.8(8) . . ?
C27 C28 H28A 109.5 . . ?
C27 C28 H28B 109.5 . . ?
C27 C28 H28C 109.5 . . ?
H28A C28 H28B 109.5 . . ?
H28A C28 H28C 109.5 . . ?
H28B C28 H28C 109.5 . . ?
C27 C29 H29A 109.5 . . ?
C27 C29 H29B 109.5 . . ?
C27 C29 H29C 109.5 . . ?
H29A C29 H29B 109.5 . . ?
H29A C29 H29C 109.5 . . ?
H29B C29 H29C 109.5 . . ?
C27 C30 H30A 109.5 . . ?
C27 C30 H30B 109.5 . . ?
C27 C30 H30C 109.5 . . ?
H30A C30 H30B 109.5 . . ?
H30A C30 H30C 109.5 . . ?
H30B C30 H30C 109.5 . . ?
C36 C35 S1 127.5(4) . . ?
C36 C35 C34 120.0 . . ?
C34 C35 S1 112.4(4) . . ?
O12 C36 C35 120.4(6) . . ?
O12 C36 C31 119.6(6) . . ?
C31 C36 C35 120.0 . . ?
C36 C31 S4 125.2(4) . . ?
C36 C31 C32 120.0 . . ?
C32 C31 S4 114.6(4) . . ?
C31 C32 H32 120.0 . . ?
C33 C32 C31 120.0 . . ?
C33 C32 H32 120.0 . . ?
C32 C33 C37 117.9(6) . . ?
C34 C33 C32 120.0 . . ?
C34 C33 C37 122.1(6) . . ?
C35 C34 H34 120.0 . . ?
C33 C34 C35 120.0 . . ?
C33 C34 H34 120.0 . . ?
C38 C37 C33 111.9(8) . . ?
C39 C37 C33 111.2(8) . . ?
C39 C37 C38 106.7(8) . . ?
C40 C37 C33 110.3(8) . . ?
C40 C37 C38 108.8(8) . . ?
C40 C37 C39 107.9(8) . . ?
C37 C38 H38A 109.5 . . ?
C37 C38 H38B 109.5 . . ?
C37 C38 H38C 109.5 . . ?
H38A C38 H38B 109.5 . . ?
H38A C38 H38C 109.5 . . ?
H38B C38 H38C 109.5 . . ?
C37 C39 H39A 109.5 . . ?
C37 C39 H39B 109.5 . . ?
C37 C39 H39C 109.5 . . ?
H39A C39 H39B 109.5 . . ?
H39A C39 H39C 109.5 . . ?
H39B C39 H39C 109.5 . . ?
C37 C40 H40A 109.5 . . ?
C37 C40 H40B 109.5 . . ?
C37 C40 H40C 109.5 . . ?
H40A C40 H40B 109.5 . . ?
H40A C40 H40C 109.5 . . ?
H40B C40 H40C 109.5 . . ?
O14 C41 C44 117.3(11) . . ?
O15 C41 O14 125.7(12) . . ?
O15 C41 C44 116.9(11) . . ?
C43 C42 C47 120.0 . . ?
C43 C42 C53 133.3(6) . . ?
C47 C42 C53 106.7(6) . . ?
C42 C43 H43 120.0 . . ?
C42 C43 C44 120.0 . . ?
C44 C43 H43 120.0 . . ?
C43 C44 C41 116.9(7) . . ?
C43 C44 C45 120.0 . . ?
C45 C44 C41 122.7(7) . . ?
C44 C45 C46 120.0 . . ?
C44 C45 C60 119.7(6) . . ?
C46 C45 C60 120.3(6) . . ?
C45 C46 H46 120.0 . . ?
C45 C46 C47 120.0 . . ?
C47 C46 H46 120.0 . . ?
N1 C47 C42 109.3(6) . . ?
N1 C47 C46 130.6(6) . . ?
C46 C47 C42 120.0 . . ?
C52 C53 C42 133.4(6) . . ?
C52 C53 C48 120.0 . . ?
C48 C53 C42 106.6(6) . . ?
C53 C52 H52 120.0 . . ?
C51 C52 C53 120.0 . . ?
C51 C52 H52 120.0 . . ?
C52 C51 C50 120.0 . . ?
C52 C51 C54 117.4(7) . . ?
C50 C51 C54 121.7(7) . . ?
C51 C50 C49 120.0 . . ?
C51 C50 C72 121.4(6) . . ?
C49 C50 C72 118.3(6) . . ?
C50 C49 H49 120.0 . . ?
C48 C49 C50 120.0 . . ?
C48 C49 H49 120.0 . . ?
N1 C48 C53 109.4(6) . . ?
N1 C48 C49 130.3(6) . . ?
C49 C48 C53 120.0 . . ?
O16 C54 O17 124.2(12) . . ?
O16 C54 C51 118.9(11) . . ?
O17 C54 C51 116.9(11) . . ?
C56 C55 H55 120.0 . . ?
C56 C55 C60 120.0 . . ?
C60 C55 H55 120.0 . . ?
C55 C56 H56 120.0 . . ?
C55 C56 C57 120.0 . . ?
C57 C56 H56 120.0 . . ?
C56 C57 H57 120.0 . . ?
C58 C57 C56 120.0 . . ?
C58 C57 H57 120.0 . . ?
C57 C58 H58 120.0 . . ?
C59 C58 C57 120.0 . . ?
C59 C58 H58 120.0 . . ?
C58 C59 H59 120.0 . . ?
C58 C59 C60 120.0 . . ?
C60 C59 H59 120.0 . . ?
C55 C60 C45 119.3(6) . . ?
C59 C60 C45 120.6(6) . . ?
C59 C60 C55 120.0 . . ?
C62 C61 H61 120.0 . . ?
C62 C61 C66 120.0 . . ?
C66 C61 H61 120.0 . . ?
C61 C62 H62 120.0 . . ?
C61 C62 C63 120.0 . . ?
C63 C62 H62 120.0 . . ?
C62 C63 H63 120.0 . . ?
C64 C63 C62 120.0 . . ?
C64 C63 H63 120.0 . . ?
C63 C64 H64 120.0 . . ?
C65 C64 C63 120.0 . . ?
C65 C64 H64 120.0 . . ?
C64 C65 H65 120.0 . . ?
C64 C65 C66 120.0 . . ?
C66 C65 H65 120.0 . . ?
C61 C66 N1 118.4(7) . . ?
C65 C66 N1 121.5(7) . . ?
C65 C66 C61 120.0 . . ?
C68 C67 H67 120.0 . . ?
C68 C67 C72 120.0 . . ?
C72 C67 H67 120.0 . . ?
C67 C68 H68 120.0 . . ?
C67 C68 C69 120.0 . . ?
C69 C68 H68 120.0 . . ?
C68 C69 H69 120.0 . . ?
C70 C69 C68 120.0 . . ?
C70 C69 H69 120.0 . . ?
C69 C70 H70 120.0 . . ?
C69 C70 C71 120.0 . . ?
C71 C70 H70 120.0 . . ?
C70 C71 H71 120.0 . . ?
C72 C71 C70 120.0 . . ?
C72 C71 H71 120.0 . . ?
C67 C72 C50 119.6(6) . . ?
C71 C72 C50 120.3(6) . . ?
C71 C72 C67 120.0 . . ?
O18 C73 O19 122.5(12) . . ?
O18 C73 C76 121.2(12) . . ?
O19 C73 C76 116.3(11) . . ?
C75 C74 C79 120.0 . . ?
C75 C74 C85 133.1(6) . . ?
C79 C74 C85 106.8(6) . . ?
C74 C75 H75 120.0 . . ?
C76 C75 C74 120.0 . . ?
C76 C75 H75 120.0 . . ?
C75 C76 C73 117.9(7) . . ?
C77 C76 C73 122.0(7) . . ?
C77 C76 C75 120.0 . . ?
C76 C77 C92 120.2(6) . . ?
C78 C77 C76 120.0 . . ?
C78 C77 C92 119.4(6) . . ?
C77 C78 H78 120.0 . . ?
C77 C78 C79 120.0 . . ?
C79 C78 H78 120.0 . . ?
C74 C79 N2 108.4(7) . . ?
C78 C79 N2 131.3(7) . . ?
C78 C79 C74 120.0 . . ?
C84 C85 C74 132.1(6) . . ?
C84 C85 C80 120.0 . . ?
C80 C85 C74 107.8(6) . . ?
C85 C84 H84 120.0 . . ?
C85 C84 C83 120.0 . . ?
C83 C84 H84 120.0 . . ?
C84 C83 C86 116.7(7) . . ?
C82 C83 C84 120.0 . . ?
C82 C83 C86 123.3(7) . . ?
C83 C82 C81 120.0 . . ?
C83 C82 C104 120.4(6) . . ?
C81 C82 C104 119.2(6) . . ?
C82 C81 H81 120.0 . . ?
C82 C81 C80 120.0 . . ?
C80 C81 H81 120.0 . . ?
N2 C80 C85 108.2(6) . . ?
N2 C80 C81 131.7(6) . . ?
C81 C80 C85 120.0 . . ?
O20 C86 C83 118.4(11) . . ?
O21 C86 O20 124.5(12) . . ?
O21 C86 C83 117.0(11) . . ?
C89 C88 H88 120.0 . . ?
C89 C88 C87 120.0 . . ?
C87 C88 H88 120.0 . . ?
C88 C89 H89 120.0 . . ?
C88 C89 C90 120.0 . . ?
C90 C89 H89 120.0 . . ?
C89 C90 H90 120.0 . . ?
C91 C90 C89 120.0 . . ?
C91 C90 H90 120.0 . . ?
C90 C91 H91 120.0 . . ?
C90 C91 C92 120.0 . . ?
C92 C91 H91 120.0 . . ?
C91 C92 C77 121.2(6) . . ?
C87 C92 C77 118.8(6) . . ?
C87 C92 C91 120.0 . . ?
C88 C87 H87 120.0 . . ?
C92 C87 C88 120.0 . . ?
C92 C87 H87 120.0 . . ?
C94 C93 H93 120.0 . . ?
C94 C93 C98 120.0 . . ?
C98 C93 H93 120.0 . . ?
C93 C94 H94 120.0 . . ?
C95 C94 C93 120.0 . . ?
C95 C94 H94 120.0 . . ?
C94 C95 H95 120.0 . . ?
C94 C95 C96 120.0 . . ?
C96 C95 H95 120.0 . . ?
C95 C96 H96 120.0 . . ?
C97 C96 C95 120.0 . . ?
C97 C96 H96 120.0 . . ?
C96 C97 H97 120.0 . . ?
C98 C97 C96 120.0 . . ?
C98 C97 H97 120.0 . . ?
C93 C98 N2 119.6(7) . . ?
C97 C98 N2 120.3(7) . . ?
C97 C98 C93 120.0 . . ?
C102 C103 H103 120.0 . . ?
C102 C103 C104 120.0 . . ?
C104 C103 H103 120.0 . . ?
C103 C102 H102 120.0 . . ?
C103 C102 C101 120.0 . . ?
C101 C102 H102 120.0 . . ?
C102 C101 H101 120.0 . . ?
C100 C101 C102 120.0 . . ?
C100 C101 H101 120.0 . . ?
C101 C100 H100 120.0 . . ?
C101 C100 C99 120.0 . . ?
C99 C100 H100 120.0 . . ?
C100 C99 H99 120.0 . . ?
C100 C99 C104 120.0 . . ?
C104 C99 H99 120.0 . . ?
C103 C104 C82 121.0(6) . . ?
C99 C104 C82 118.7(6) . . ?
C99 C104 C103 120.0 . . ?

loop_
_geom_bond_atom_site_label_1
_geom_bond_atom_site_label_2
_geom_bond_distance
_geom_bond_site_symmetry_2
_geom_bond_publ_flag
Mn1 O1 2.134(8) . ?
Mn1 O3 2.205(8) . ?
Mn1 O12 2.183(8) . ?
Mn1 O13 2.279(8) . ?
Mn1 O17 2.108(9) 3_666 ?
Mn1 O19 2.094(9) . ?
Mn2 O3 2.154(8) . ?
Mn2 O4 2.134(8) . ?
Mn2 O6 2.213(8) . ?
Mn2 O13 2.295(8) . ?
Mn2 O14 2.123(9) . ?
Mn2 O18 2.129(8) . ?
Mn3 O6 2.210(8) . ?
Mn3 O7 2.150(8) . ?
Mn3 O9 2.162(8) . ?
Mn3 O13 2.283(8) . ?
Mn3 O15 2.104(8) . ?
Mn3 O21 2.111(9) 3_666 ?
Mn4 O9 2.193(8) . ?
Mn4 O10 2.156(8) . ?
Mn4 O12 2.231(8) . ?
Mn4 O13 2.259(8) . ?
Mn4 O16 2.106(8) 3_666 ?
Mn4 O20 2.096(9) 3_666 ?
S1 O1 1.474(9) . ?
S1 O2 1.427(9) . ?
S1 C1 1.738(6) . ?
S1 C35 1.763(6) . ?
S2 O4 1.465(9) . ?
S2 O5 1.413(9) . ?
S2 C5 1.777(6) . ?
S2 C11 1.744(6) . ?
S3 O7 1.471(9) . ?
S3 O8 1.424(9) . ?
S3 C15 1.755(6) . ?
S3 C21 1.757(6) . ?
S4 O10 1.470(8) . ?
S4 O11 1.433(9) . ?
S4 C25 1.737(6) . ?
S4 C31 1.740(6) . ?
O3 C6 1.390(9) . ?
O6 C16 1.380(9) . ?
O9 C26 1.383(9) . ?
O12 C36 1.373(9) . ?
O14 C41 1.252(15) . ?
O15 C41 1.247(15) . ?
O16 C54 1.244(16) . ?
O17 C54 1.249(16) . ?
O18 C73 1.218(15) . ?
O19 C73 1.278(16) . ?
O20 C86 1.270(16) . ?
O21 C86 1.242(15) . ?
N1 C47 1.387(12) . ?
N1 C48 1.384(12) . ?
N1 C66 1.417(12) . ?
N2 C79 1.399(12) . ?
N2 C80 1.389(12) . ?
N2 C98 1.431(12) . ?
C6 C1 1.3900 . ?
C6 C5 1.3900 . ?
C1 C2 1.3900 . ?
C2 H2 0.9500 . ?
C2 C3 1.3900 . ?
C3 C4 1.3900 . ?
C3 C7 1.573(11) . ?
C4 H4 0.9500 . ?
C4 C5 1.3900 . ?
C7 C8 1.519(12) . ?
C7 C9 1.502(12) . ?
C7 C10 1.516(12) . ?
C8 H8A 0.9800 . ?
C8 H8B 0.9800 . ?
C8 H8C 0.9800 . ?
C9 H9A 0.9800 . ?
C9 H9B 0.9800 . ?
C9 H9C 0.9800 . ?
C10 H10A 0.9800 . ?
C10 H10B 0.9800 . ?
C10 H10C 0.9800 . ?
C16 C11 1.3900 . ?
C16 C15 1.3900 . ?
C11 C12 1.3900 . ?
C12 H12 0.9500 . ?
C12 C13 1.3900 . ?
C13 C14 1.3900 . ?
C13 C17 1.576(11) . ?
C14 H14 0.9500 . ?
C14 C15 1.3900 . ?
C17 C18 1.531(12) . ?
C17 C19 1.531(12) . ?
C17 C20 1.537(12) . ?
C18 H18A 0.9800 . ?
C18 H18B 0.9800 . ?
C18 H18C 0.9800 . ?
C19 H19A 0.9800 . ?
C19 H19B 0.9800 . ?
C19 H19C 0.9800 . ?
C20 H20A 0.9800 . ?
C20 H20B 0.9800 . ?
C20 H20C 0.9800 . ?
C26 C21 1.3900 . ?
C26 C25 1.3900 . ?
C21 C22 1.3900 . ?
C22 H22 0.9500 . ?
C22 C23 1.3900 . ?
C23 C24 1.3900 . ?
C23 C27 1.577(11) . ?
C24 H24 0.9500 . ?
C24 C25 1.3900 . ?
C27 C28 1.525(12) . ?
C27 C29 1.506(12) . ?
C27 C30 1.512(12) . ?
C28 H28A 0.9800 . ?
C28 H28B 0.9800 . ?
C28 H28C 0.9800 . ?
C29 H29A 0.9800 . ?
C29 H29B 0.9800 . ?
C29 H29C 0.9800 . ?
C30 H30A 0.9800 . ?
C30 H30B 0.9800 . ?
C30 H30C 0.9800 . ?
C35 C36 1.3900 . ?
C35 C34 1.3900 . ?
C36 C31 1.3900 . ?
C31 C32 1.3900 . ?
C32 H32 0.9500 . ?
C32 C33 1.3900 . ?
C33 C34 1.3900 . ?
C33 C37 1.568(11) . ?
C34 H34 0.9500 . ?
C37 C38 1.541(12) . ?
C37 C39 1.536(12) . ?
C37 C40 1.518(12) . ?
C38 H38A 0.9800 . ?
C38 H38B 0.9800 . ?
C38 H38C 0.9800 . ?
C39 H39A 0.9800 . ?
C39 H39B 0.9800 . ?
C39 H39C 0.9800 . ?
C40 H40A 0.9800 . ?
C40 H40B 0.9800 . ?
C40 H40C 0.9800 . ?
C41 C44 1.486(14) . ?
C42 C43 1.3900 . ?
C42 C47 1.3900 . ?
C42 C53 1.434(7) . ?
C43 H43 0.9500 . ?
C43 C44 1.3900 . ?
C44 C45 1.3900 . ?
C45 C46 1.3900 . ?
C45 C60 1.506(7) . ?
C46 H46 0.9500 . ?
C46 C47 1.3900 . ?
C53 C52 1.3900 . ?
C53 C48 1.3900 . ?
C52 H52 0.9500 . ?
C52 C51 1.3900 . ?
C51 C50 1.3900 . ?
C51 C54 1.518(14) . ?
C50 C49 1.3900 . ?
C50 C72 1.527(8) . ?
C49 H49 0.9500 . ?
C49 C48 1.3900 . ?
C55 H55 0.9500 . ?
C55 C56 1.3900 . ?
C55 C60 1.3900 . ?
C56 H56 0.9500 . ?
C56 C57 1.3900 . ?
C57 H57 0.9500 . ?
C57 C58 1.3900 . ?
C58 H58 0.9500 . ?
C58 C59 1.3900 . ?
C59 H59 0.9500 . ?
C59 C60 1.3900 . ?
C61 H61 0.9500 . ?
C61 C62 1.3900 . ?
C61 C66 1.3900 . ?
C62 H62 0.9500 . ?
C62 C63 1.3900 . ?
C63 H63 0.9500 . ?
C63 C64 1.3900 . ?
C64 H64 0.9500 . ?
C64 C65 1.3900 . ?
C65 H65 0.9500 . ?
C65 C66 1.3900 . ?
C67 H67 0.9500 . ?
C67 C68 1.3900 . ?
C67 C72 1.3900 . ?
C68 H68 0.9500 . ?
C68 C69 1.3900 . ?
C69 H69 0.9500 . ?
C69 C70 1.3900 . ?
C70 H70 0.9500 . ?
C70 C71 1.3900 . ?
C71 H71 0.9500 . ?
C71 C72 1.3900 . ?
C73 C76 1.488(14) . ?
C74 C75 1.3900 . ?
C74 C79 1.3900 . ?
C74 C85 1.418(8) . ?
C75 H75 0.9500 . ?
C75 C76 1.3900 . ?
C76 C77 1.3900 . ?
C77 C78 1.3900 . ?
C77 C92 1.496(8) . ?
C78 H78 0.9500 . ?
C78 C79 1.3900 . ?
C85 C84 1.3900 . ?
C85 C80 1.3900 . ?
C84 H84 0.9500 . ?
C84 C83 1.3900 . ?
C83 C82 1.3900 . ?
C83 C86 1.511(14) . ?
C82 C81 1.3900 . ?
C82 C104 1.504(7) . ?
C81 H81 0.9500 . ?
C81 C80 1.3900 . ?
C88 H88 0.9500 . ?
C88 C89 1.3900 . ?
C88 C87 1.3900 . ?
C89 H89 0.9500 . ?
C89 C90 1.3900 . ?
C90 H90 0.9500 . ?
C90 C91 1.3900 . ?
C91 H91 0.9500 . ?
C91 C92 1.3900 . ?
C92 C87 1.3900 . ?
C87 H87 0.9500 . ?
C93 H93 0.9500 . ?
C93 C94 1.3900 . ?
C93 C98 1.3900 . ?
C94 H94 0.9500 . ?
C94 C95 1.3900 . ?
C95 H95 0.9500 . ?
C95 C96 1.3900 . ?
C96 H96 0.9500 . ?
C96 C97 1.3900 . ?
C97 H97 0.9500 . ?
C97 C98 1.3900 . ?
C103 H103 0.9500 . ?
C103 C102 1.3900 . ?
C103 C104 1.3900 . ?
C102 H102 0.9500 . ?
C102 C101 1.3900 . ?
C101 H101 0.9500 . ?
C101 C100 1.3900 . ?
C100 H100 0.9500 . ?
C100 C99 1.3900 . ?
C99 H99 0.9500 . ?
C99 C104 1.3900 . ?

loop_
_geom_torsion_atom_site_label_1
_geom_torsion_atom_site_label_2
_geom_torsion_atom_site_label_3
_geom_torsion_atom_site_label_4
_geom_torsion
_geom_torsion_site_symmetry_1
_geom_torsion_site_symmetry_2
_geom_torsion_site_symmetry_3
_geom_torsion_site_symmetry_4
_geom_torsion_publ_flag
Mn1 O3 C6 C1 -3.3(11) . . . . ?
Mn1 O3 C6 C5 177.2(5) . . . . ?
Mn1 O12 C36 C35 14.0(11) . . . . ?
Mn1 O12 C36 C31 -168.5(5) . . . . ?
Mn1 O17 C54 O16 1.4(19) 3_666 . . . ?
Mn1 O17 C54 C51 -176.7(6) 3_666 . . . ?
Mn1 O19 C73 O18 -22(2) . . . . ?
Mn1 O19 C73 C76 160.1(7) . . . . ?
Mn2 O3 C6 C1 -175.5(5) . . . . ?
Mn2 O3 C6 C5 5.1(12) . . . . ?
Mn2 O6 C16 C11 -15.1(11) . . . . ?
Mn2 O6 C16 C15 164.4(6) . . . . ?
Mn2 O14 C41 O15 -4.0(19) . . . . ?
Mn2 O14 C41 C44 179.5(6) . . . . ?
Mn2 O18 C73 O19 -2.8(19) . . . . ?
Mn2 O18 C73 C76 174.5(7) . . . . ?
Mn3 O6 C16 C11 -164.2(5) . . . . ?
Mn3 O6 C16 C15 15.2(11) . . . . ?
Mn3 O9 C26 C21 -1.0(11) . . . . ?
Mn3 O9 C26 C25 -175.7(5) . . . . ?
Mn3 O15 C41 O14 -8.0(19) . . . . ?
Mn3 O15 C41 C44 168.5(6) . . . . ?
Mn3 O21 C86 O20 -1.2(19) 3_666 . . . ?
Mn3 O21 C86 C83 175.8(6) 3_666 . . . ?
Mn4 O9 C26 C21 175.0(5) . . . . ?
Mn4 O9 C26 C25 0.4(11) . . . . ?
Mn4 O12 C36 C35 168.0(5) . . . . ?
Mn4 O12 C36 C31 -14.5(11) . . . . ?
Mn4 O16 C54 O17 10.5(19) 3_666 . . . ?
Mn4 O16 C54 C51 -171.5(7) 3_666 . . . ?
Mn4 O20 C86 O21 -3.1(19) 3_666 . . . ?
Mn4 O20 C86 C83 180.0(6) 3_666 . . . ?
S1 C1 C2 C3 179.5(6) . . . . ?
S1 C35 C36 O12 1.2(8) . . . . ?
S1 C35 C36 C31 -176.3(7) . . . . ?
S1 C35 C34 C33 176.8(6) . . . . ?
S2 C11 C12 C13 -177.5(6) . . . . ?
S3 C21 C22 C23 178.1(6) . . . . ?
S4 C31 C32 C33 -176.5(6) . . . . ?
O1 S1 C1 C6 29.5(7) . . . . ?
O1 S1 C1 C2 -150.0(5) . . . . ?
O1 S1 C35 C36 -35.3(7) . . . . ?
O1 S1 C35 C34 148.2(5) . . . . ?
O2 S1 O1 Mn1 176.6(5) . . . . ?
O2 S1 C1 C6 157.2(6) . . . . ?
O2 S1 C1 C2 -22.3(6) . . . . ?
O2 S1 C35 C36 -162.7(5) . . . . ?
O2 S1 C35 C34 20.8(6) . . . . ?
O3 C6 C1 S1 1.1(8) . . . . ?
O3 C6 C1 C2 -179.5(8) . . . . ?
O3 C6 C5 S2 -0.8(8) . . . . ?
O3 C6 C5 C4 179.5(8) . . . . ?
O4 S2 C5 C6 -29.5(7) . . . . ?
O4 S2 C5 C4 150.3(5) . . . . ?
O4 S2 C11 C16 40.6(7) . . . . ?
O4 S2 C11 C12 -142.1(5) . . . . ?
O5 S2 O4 Mn2 177.7(5) . . . . ?
O5 S2 C5 C6 -156.6(6) . . . . ?
O5 S2 C5 C4 23.1(6) . . . . ?
O5 S2 C11 C16 167.0(6) . . . . ?
O5 S2 C11 C12 -15.7(6) . . . . ?
O6 C16 C11 S2 -3.4(8) . . . . ?
O6 C16 C11 C12 179.5(8) . . . . ?
O6 C16 C15 S3 4.7(8) . . . . ?
O6 C16 C15 C14 -179.4(8) . . . . ?
O7 S3 C15 C16 -42.7(7) . . . . ?
O7 S3 C15 C14 141.3(5) . . . . ?
O7 S3 C21 C26 21.6(7) . . . . ?
O7 S3 C21 C22 -156.4(5) . . . . ?
O8 S3 O7 Mn3 -178.4(5) . . . . ?
O8 S3 C15 C16 -169.6(6) . . . . ?
O8 S3 C15 C14 14.3(6) . . . . ?
O8 S3 C21 C26 148.4(6) . . . . ?
O8 S3 C21 C22 -29.5(6) . . . . ?
O9 C26 C21 S3 7.6(8) . . . . ?
O9 C26 C21 C22 -174.6(8) . . . . ?
O9 C26 C25 S4 -2.4(8) . . . . ?
O9 C26 C25 C24 174.7(8) . . . . ?
O10 S4 C25 C26 -25.4(7) . . . . ?
O10 S4 C25 C24 157.3(5) . . . . ?
O10 S4 C31 C36 38.0(7) . . . . ?
O10 S4 C31 C32 -145.7(5) . . . . ?
O11 S4 O10 Mn4 177.4(5) . . . . ?
O11 S4 C25 C26 -152.6(6) . . . . ?
O11 S4 C25 C24 30.2(6) . . . . ?
O11 S4 C31 C36 165.2(5) . . . . ?
O11 S4 C31 C32 -18.6(6) . . . . ?
O12 C36 C31 S4 -1.5(8) . . . . ?
O12 C36 C31 C32 -177.5(8) . . . . ?
O14 C41 C44 C43 69.4(12) . . . . ?
O14 C41 C44 C45 -117.3(10) . . . . ?
O15 C41 C44 C43 -107.4(11) . . . . ?
O15 C41 C44 C45 65.9(13) . . . . ?
O18 C73 C76 C75 -110.8(12) . . . . ?
O18 C73 C76 C77 72.4(14) . . . . ?
O19 C73 C76 C75 66.6(13) . . . . ?
O19 C73 C76 C77 -110.2(11) . . . . ?
C6 C1 C2 C3 0.0 . . . . ?
C1 S1 O1 Mn1 -60.6(6) . . . . ?
C1 S1 C35 C36 81.4(6) . . . . ?
C1 S1 C35 C34 -95.1(5) . . . . ?
C1 C6 C5 S2 179.7(7) . . . . ?
C1 C6 C5 C4 0.0 . . . . ?
C1 C2 C3 C4 0.0 . . . . ?
C1 C2 C3 C7 -174.5(8) . . . . ?
C2 C3 C4 C5 0.0 . . . . ?
C2 C3 C7 C8 90.3(9) . . . . ?
C2 C3 C7 C9 -148.7(7) . . . . ?
C2 C3 C7 C10 -27.8(10) . . . . ?
C3 C4 C5 S2 -179.8(6) . . . . ?
C3 C4 C5 C6 0.0 . . . . ?
C4 C3 C7 C8 -84.3(9) . . . . ?
C4 C3 C7 C9 36.7(10) . . . . ?
C4 C3 C7 C10 157.6(7) . . . . ?
C5 S2 O4 Mn2 56.3(7) . . . . ?
C5 S2 C11 C16 -78.1(6) . . . . ?
C5 S2 C11 C12 99.2(5) . . . . ?
C5 C6 C1 S1 -179.5(7) . . . . ?
C5 C6 C1 C2 0.0 . . . . ?
C7 C3 C4 C5 174.6(8) . . . . ?
C16 C11 C12 C13 0.0 . . . . ?
C11 S2 O4 Mn2 -61.4(6) . . . . ?
C11 S2 C5 C6 88.3(6) . . . . ?
C11 S2 C5 C4 -92.0(5) . . . . ?
C11 C16 C15 S3 -175.8(7) . . . . ?
C11 C16 C15 C14 0.0 . . . . ?
C11 C12 C13 C14 0.0 . . . . ?
C11 C12 C13 C17 179.2(8) . . . . ?
C12 C13 C14 C15 0.0 . . . . ?
C12 C13 C17 C18 2.0(10) . . . . ?
C12 C13 C17 C19 -118.8(8) . . . . ?
C12 C13 C17 C20 121.8(8) . . . . ?
C13 C14 C15 S3 176.3(6) . . . . ?
C13 C14 C15 C16 0.0 . . . . ?
C14 C13 C17 C18 -178.7(7) . . . . ?
C14 C13 C17 C19 60.4(9) . . . . ?
C14 C13 C17 C20 -59.0(9) . . . . ?
C15 S3 O7 Mn3 59.3(6) . . . . ?
C15 S3 C21 C26 -96.8(6) . . . . ?
C15 S3 C21 C22 85.3(5) . . . . ?
C15 C16 C11 S2 177.1(7) . . . . ?
C15 C16 C11 C12 0.0 . . . . ?
C17 C13 C14 C15 -179.3(8) . . . . ?
C26 C21 C22 C23 0.0 . . . . ?
C21 S3 O7 Mn3 -56.4(6) . . . . ?
C21 S3 C15 C16 75.8(6) . . . . ?
C21 S3 C15 C14 -100.3(5) . . . . ?
C21 C26 C25 S4 -177.1(7) . . . . ?
C21 C26 C25 C24 0.0 . . . . ?
C21 C22 C23 C24 0.0 . . . . ?
C21 C22 C23 C27 178.4(8) . . . . ?
C22 C23 C24 C25 0.0 . . . . ?
C22 C23 C27 C28 -33.6(10) . . . . ?
C22 C23 C27 C29 86.1(9) . . . . ?
C22 C23 C27 C30 -152.4(7) . . . . ?
C23 C24 C25 S4 177.5(6) . . . . ?
C23 C24 C25 C26 0.0 . . . . ?
C24 C23 C27 C28 144.9(7) . . . . ?
C24 C23 C27 C29 -95.4(8) . . . . ?
C24 C23 C27 C30 26.0(10) . . . . ?
C25 S4 O10 Mn4 55.4(7) . . . . ?
C25 S4 C31 C36 -81.4(6) . . . . ?
C25 S4 C31 C32 94.9(5) . . . . ?
C25 C26 C21 S3 -177.8(7) . . . . ?
C25 C26 C21 C22 0.0 . . . . ?
C27 C23 C24 C25 -178.4(8) . . . . ?
C35 S1 O1 Mn1 54.8(6) . . . . ?
C35 S1 C1 C6 -87.6(6) . . . . ?
C35 S1 C1 C2 92.9(5) . . . . ?
C35 C36 C31 S4 176.1(7) . . . . ?
C35 C36 C31 C32 0.0 . . . . ?
C36 C35 C34 C33 0.0 . . . . ?
C36 C31 C32 C33 0.0 . . . . ?
C31 S4 O10 Mn4 -60.5(6) . . . . ?
C31 S4 C25 C26 93.7(6) . . . . ?
C31 S4 C25 C24 -83.6(5) . . . . ?
C31 C32 C33 C34 0.0 . . . . ?
C31 C32 C33 C37 -179.9(8) . . . . ?
C32 C33 C34 C35 0.0 . . . . ?
C32 C33 C37 C38 -173.6(6) . . . . ?
C32 C33 C37 C39 -54.4(9) . . . . ?
C32 C33 C37 C40 65.2(9) . . . . ?
C34 C35 C36 O12 177.5(8) . . . . ?
C34 C35 C36 C31 0.0 . . . . ?
C34 C33 C37 C38 6.5(10) . . . . ?
C34 C33 C37 C39 125.7(7) . . . . ?
C34 C33 C37 C40 -114.7(8) . . . . ?
C37 C33 C34 C35 179.9(8) . . . . ?
C41 C44 C45 C46 -173.1(10) . . . . ?
C41 C44 C45 C60 4.7(10) . . . . ?
C42 C43 C44 C41 173.5(10) . . . . ?
C42 C43 C44 C45 0.0 . . . . ?
C42 C53 C52 C51 -179.9(11) . . . . ?
C42 C53 C48 N1 -5.4(8) . . . . ?
C42 C53 C48 C49 179.9(8) . . . . ?
C43 C42 C47 N1 177.1(9) . . . . ?
C43 C42 C47 C46 0.0 . . . . ?
C43 C42 C53 C52 3.7(14) . . . . ?
C43 C42 C53 C48 -176.2(7) . . . . ?
C43 C44 C45 C46 0.0 . . . . ?
C43 C44 C45 C60 177.8(8) . . . . ?
C44 C45 C46 C47 0.0 . . . . ?
C44 C45 C60 C55 51.3(8) . . . . ?
C44 C45 C60 C59 -124.4(6) . . . . ?
C45 C46 C47 N1 -176.4(11) . . . . ?
C45 C46 C47 C42 0.0 . . . . ?
C46 C45 C60 C55 -130.9(6) . . . . ?
C46 C45 C60 C59 53.3(8) . . . . ?
C47 N1 C48 C53 2.4(10) . . . . ?
C47 N1 C48 C49 176.3(7) . . . . ?
C47 N1 C66 C61 -59.1(13) . . . . ?
C47 N1 C66 C65 122.8(10) . . . . ?
C47 C42 C43 C44 0.0 . . . . ?
C47 C42 C53 C52 -173.7(7) . . . . ?
C47 C42 C53 C48 6.4(7) . . . . ?
C53 C42 C43 C44 -177.2(11) . . . . ?
C53 C42 C47 N1 -5.1(8) . . . . ?
C53 C42 C47 C46 177.8(8) . . . . ?
C53 C52 C51 C50 0.0 . . . . ?
C53 C52 C51 C54 -169.5(10) . . . . ?
C52 C53 C48 N1 174.7(9) . . . . ?
C52 C53 C48 C49 0.0 . . . . ?
C52 C51 C50 C49 0.0 . . . . ?
C52 C51 C50 C72 173.1(9) . . . . ?
C52 C51 C54 O16 -84.6(12) . . . . ?
C52 C51 C54 O17 93.5(12) . . . . ?
C51 C50 C49 C48 0.0 . . . . ?
C51 C50 C72 C67 139.6(6) . . . . ?
C51 C50 C72 C71 -43.7(9) . . . . ?
C50 C51 C54 O16 106.1(11) . . . . ?
C50 C51 C54 O17 -75.8(13) . . . . ?
C50 C49 C48 N1 -173.4(11) . . . . ?
C50 C49 C48 C53 0.0 . . . . ?
C49 C50 C72 C67 -47.1(8) . . . . ?
C49 C50 C72 C71 129.6(6) . . . . ?
C48 N1 C47 C42 1.8(10) . . . . ?
C48 N1 C47 C46 178.5(7) . . . . ?
C48 N1 C66 C61 120.0(11) . . . . ?
C48 N1 C66 C65 -58.0(14) . . . . ?
C48 C53 C52 C51 0.0 . . . . ?
C54 C51 C50 C49 169.0(10) . . . . ?
C54 C51 C50 C72 -17.8(11) . . . . ?
C55 C56 C57 C58 0.0 . . . . ?
C56 C55 C60 C45 -175.8(8) . . . . ?
C56 C55 C60 C59 0.0 . . . . ?
C56 C57 C58 C59 0.0 . . . . ?
C57 C58 C59 C60 0.0 . . . . ?
C58 C59 C60 C45 175.7(8) . . . . ?
C58 C59 C60 C55 0.0 . . . . ?
C60 C45 C46 C47 -177.7(9) . . . . ?
C60 C55 C56 C57 0.0 . . . . ?
C61 C62 C63 C64 0.0 . . . . ?
C62 C61 C66 N1 -178.1(9) . . . . ?
C62 C61 C66 C65 0.0 . . . . ?
C62 C63 C64 C65 0.0 . . . . ?
C63 C64 C65 C66 0.0 . . . . ?
C64 C65 C66 N1 178.0(9) . . . . ?
C64 C65 C66 C61 0.0 . . . . ?
C66 N1 C47 C42 -178.9(9) . . . . ?
C66 N1 C47 C46 -2.2(16) . . . . ?
C66 N1 C48 C53 -176.9(9) . . . . ?
C66 N1 C48 C49 -3.0(17) . . . . ?
C66 C61 C62 C63 0.0 . . . . ?
C67 C68 C69 C70 0.0 . . . . ?
C68 C67 C72 C50 176.7(8) . . . . ?
C68 C67 C72 C71 0.0 . . . . ?
C68 C69 C70 C71 0.0 . . . . ?
C69 C70 C71 C72 0.0 . . . . ?
C70 C71 C72 C50 -176.7(8) . . . . ?
C70 C71 C72 C67 0.0 . . . . ?
C72 C50 C49 C48 -173.4(8) . . . . ?
C72 C67 C68 C69 0.0 . . . . ?
C73 C76 C77 C78 176.8(10) . . . . ?
C73 C76 C77 C92 -10.5(10) . . . . ?
C74 C75 C76 C73 -176.9(10) . . . . ?
C74 C75 C76 C77 0.0 . . . . ?
C74 C85 C84 C83 -176.4(10) . . . . ?
C74 C85 C80 N2 -5.4(8) . . . . ?
C74 C85 C80 C81 177.2(8) . . . . ?
C75 C74 C79 N2 174.9(9) . . . . ?
C75 C74 C79 C78 0.0 . . . . ?
C75 C74 C85 C84 1.1(14) . . . . ?
C75 C74 C85 C80 -175.7(7) . . . . ?
C75 C76 C77 C78 0.0 . . . . ?
C75 C76 C77 C92 172.7(9) . . . . ?
C76 C77 C78 C79 0.0 . . . . ?
C76 C77 C92 C91 -105.8(7) . . . . ?
C76 C77 C92 C87 72.8(8) . . . . ?
C77 C78 C79 N2 -173.6(11) . . . . ?
C77 C78 C79 C74 0.0 . . . . ?
C77 C92 C87 C88 -178.7(8) . . . . ?
C78 C77 C92 C91 66.9(8) . . . . ?
C78 C77 C92 C87 -114.4(6) . . . . ?
C79 N2 C80 C85 -0.1(10) . . . . ?
C79 N2 C80 C81 176.8(7) . . . . ?
C79 N2 C98 C93 49.4(14) . . . . ?
C79 N2 C98 C97 -126.8(10) . . . . ?
C79 C74 C75 C76 0.0 . . . . ?
C79 C74 C85 C84 -174.4(7) . . . . ?
C79 C74 C85 C80 8.8(7) . . . . ?
C85 C74 C75 C76 -175.0(11) . . . . ?
C85 C74 C79 N2 -8.9(8) . . . . ?
C85 C74 C79 C78 176.2(8) . . . . ?
C85 C84 C83 C82 0.0 . . . . ?
C85 C84 C83 C86 -178.7(9) . . . . ?
C84 C85 C80 N2 177.4(9) . . . . ?
C84 C85 C80 C81 0.0 . . . . ?
C84 C83 C82 C81 0.0 . . . . ?
C84 C83 C82 C104 173.0(9) . . . . ?
C84 C83 C86 O20 72.4(12) . . . . ?
C84 C83 C86 O21 -104.8(11) . . . . ?
C83 C82 C81 C80 0.0 . . . . ?
C83 C82 C104 C103 47.4(9) . . . . ?
C83 C82 C104 C99 -126.3(6) . . . . ?
C82 C83 C86 O20 -106.3(11) . . . . ?
C82 C83 C86 O21 76.6(13) . . . . ?
C82 C81 C80 N2 -176.7(11) . . . . ?
C82 C81 C80 C85 0.0 . . . . ?
C81 C82 C104 C103 -139.5(6) . . . . ?
C81 C82 C104 C99 46.7(8) . . . . ?
C80 N2 C79 C74 5.7(10) . . . . ?
C80 N2 C79 C78 179.8(7) . . . . ?
C80 N2 C98 C93 -140.1(10) . . . . ?
C80 N2 C98 C97 43.7(14) . . . . ?
C80 C85 C84 C83 0.0 . . . . ?
C86 C83 C82 C81 178.6(10) . . . . ?
C86 C83 C82 C104 -8.4(10) . . . . ?
C88 C89 C90 C91 0.0 . . . . ?
C89 C88 C87 C92 0.0 . . . . ?
C89 C90 C91 C92 0.0 . . . . ?
C90 C91 C92 C77 178.6(8) . . . . ?
C90 C91 C92 C87 0.0 . . . . ?
C91 C92 C87 C88 0.0 . . . . ?
C92 C77 C78 C79 -172.8(9) . . . . ?
C87 C88 C89 C90 0.0 . . . . ?
C93 C94 C95 C96 0.0 . . . . ?
C94 C93 C98 N2 -176.2(9) . . . . ?
C94 C93 C98 C97 0.0 . . . . ?
C94 C95 C96 C97 0.0 . . . . ?
C95 C96 C97 C98 0.0 . . . . ?
C96 C97 C98 N2 176.2(9) . . . . ?
C96 C97 C98 C93 0.0 . . . . ?
C98 N2 C79 C74 177.7(9) . . . . ?
C98 N2 C79 C78 -8.1(17) . . . . ?
C98 N2 C80 C85 -171.9(10) . . . . ?
C98 N2 C80 C81 5.0(17) . . . . ?
C98 C93 C94 C95 0.0 . . . . ?
C103 C102 C101 C100 0.0 . . . . ?
C102 C103 C104 C82 -173.7(8) . . . . ?
C102 C103 C104 C99 0.0 . . . . ?
C102 C101 C100 C99 0.0 . . . . ?
C101 C100 C99 C104 0.0 . . . . ?
C100 C99 C104 C82 173.8(8) . . . . ?
C100 C99 C104 C103 0.0 . . . . ?
C104 C82 C81 C80 -173.1(8) . . . . ?
C104 C103 C102 C101 0.0 . . . . ?

loop_
_smtbx_masks_void_nr
_smtbx_masks_void_average_x
_smtbx_masks_void_average_y
_smtbx_masks_void_average_z
_smtbx_masks_void_volume
_smtbx_masks_void_count_electrons
_smtbx_masks_void_content
1 -0.435 -0.130 -0.031 3833.1 1080.0 '28 C3H7NO'
2 0.177 0.632 0.842 11.8 0.0 ?
3 0.177 0.868 0.342 11.8 0.0 ?
4 0.823 0.132 0.658 11.8 0.0 ?
5 0.823 0.368 0.158 11.8 0.0 ?
